data_7135729
loop_
_publ_author_name
'Hosford, Brandon M.'
'Patel, Mik'
'Calder&#xf3;n-Oliver, Rolando'
'Thompson, Maren B.'
'Cortez, Jennifer S.'
'Lamb, Jessica R.'

_publ_section_title
;
 Formalizing structure-property relationships of highly-oxidizing and
 weakly-reducing organic cyanoarene photocatalysts.
;
_journal_issue 35
_journal_name_full 'Chemical communications (Cambridge, England)'
_journal_page_first 8947
_journal_page_last 8951
_journal_paper_doi 10.1039/d6cc01391k
_journal_volume 62
_journal_year 2026
_chemical_formula_moiety 'C50 H18 Cl F18 N5, C4 H8 O2'
_chemical_formula_sum 'C128 H68 F36 N10 O8'
_chemical_formula_weight 2484.70
_chemical_name_common 2,7-CF3-3CzClIPN
_chemical_name_systematic (2s,4r,6s)-2,4,6-tris(2,7-bis(trifluoromethyl)-9H-carbazol-9-yl)-5-chloroisophthalonitrile
_space_group_crystal_system monoclinic
_space_group_IT_number 14
_space_group_name_Hall '-P 2yn'
_space_group_name_H-M_alt 'P 1 21/n 1'
_atom_sites_solution_hydrogens geom
_atom_sites_solution_primary direct
_audit_creation_method SHELXL-2019/3
_audit_update_record
;
2026-03-06 deposited with the CCDC.	2026-04-10 downloaded from the CCDC.
;
_cell_angle_alpha 90
_cell_angle_beta 104.209(2)
_cell_angle_gamma 90
_cell_formula_units_Z 4
_cell_length_a 23.282(2)
_cell_length_b 17.8335(18)
_cell_length_c 26.8489(18)
_cell_measurement_reflns_used 9957
_cell_measurement_temperature 100(2)
_cell_measurement_theta_max 25.62
_cell_measurement_theta_min 2.29
_cell_volume 10806.6(16)
_computing_cell_refinement 'Bruker SAINT'
_computing_data_collection 'Bruker APEX4'
_computing_data_reduction 'Bruker SAINT'
_computing_molecular_graphics 'SHELXLE, Hubschle, C. B. et al. J. Appl. Cryst. 44, (2011), 1281-1284.'
_computing_publication_material 'SHELXLE, Hubschle, C. B. et al. J. Appl. Cryst. 44, (2011), 1281-1284.'
_computing_structure_refinement 'SHELXL, Sheldrick, G. M. Acta Cryst. (2015) C71, 3-8.'
_computing_structure_solution 'SHELXT, Sheldrick, G. M. Acta Cryst. (2015) A71, 3-8.'
_diffrn_ambient_temperature 100
_diffrn_measured_fraction_theta_full 0.999
_diffrn_measured_fraction_theta_max 0.999
_diffrn_measurement_device_type 'Bruker Photon-II CPAD'
_diffrn_measurement_method '\f and \w scans'
_diffrn_radiation_type MoK\a
_diffrn_radiation_wavelength 0.71073
_diffrn_reflns_av_R_equivalents 0.0549
_diffrn_reflns_av_unetI/netI 0.0409
_diffrn_reflns_Laue_measured_fraction_full 0.999
_diffrn_reflns_Laue_measured_fraction_max 0.999
_diffrn_reflns_limit_h_max 29
_diffrn_reflns_limit_h_min -29
_diffrn_reflns_limit_k_max 22
_diffrn_reflns_limit_k_min -22
_diffrn_reflns_limit_l_max 25
_diffrn_reflns_limit_l_min -33
_diffrn_reflns_number 125192
_diffrn_reflns_point_group_measured_fraction_full 0.999
_diffrn_reflns_point_group_measured_fraction_max 0.999
_diffrn_reflns_theta_full 25.242
_diffrn_reflns_theta_max 26.406
_diffrn_reflns_theta_min 1.937
_diffrn_source micro-focus
_exptl_absorpt_coefficient_mu 0.187
_exptl_absorpt_correction_T_max 0.7454
_exptl_absorpt_correction_T_min 0.6640
_exptl_absorpt_correction_type multi-scan
_exptl_absorpt_process_details 'SADABS, Krause, L. et al. J. Appl. Cryst. (2015), 48, 3-10'
_exptl_crystal_colour yellow
_exptl_crystal_density_diffrn 1.527
_exptl_crystal_description prism
_exptl_crystal_F_000 5024
_exptl_crystal_size_max 0.230
_exptl_crystal_size_mid 0.120
_exptl_crystal_size_min 0.110
_exptl_transmission_factor_max 0.7454
_exptl_transmission_factor_min 0.6640
_refine_diff_density_max 0.724
_refine_diff_density_min -0.451
_refine_diff_density_rms 0.058
_refine_ls_extinction_method none
_refine_ls_goodness_of_fit_ref 1.032
_refine_ls_hydrogen_treatment constr
_refine_ls_matrix_type full
_refine_ls_number_parameters 1631
_refine_ls_number_reflns 22166
_refine_ls_number_restraints 12
_refine_ls_restrained_S_all 1.034
_refine_ls_R_factor_all 0.0893
_refine_ls_R_factor_gt 0.0562
_refine_ls_shift/su_max 0.001
_refine_ls_shift/su_mean 0.000
_refine_ls_structure_factor_coef Fsqd
_refine_ls_weighting_details 'w=1/[\s^2^(Fo^2^)+(0.0601P)^2^+12.0691P] where P=(Fo^2^+2Fc^2^)/3'
_refine_ls_weighting_scheme calc
_refine_ls_wR_factor_gt 0.1332
_refine_ls_wR_factor_ref 0.1543
_reflns_Friedel_coverage 0.000
_reflns_number_gt 15344
_reflns_number_total 22166
_reflns_threshold_expression 'I > 2\s(I)'
_cod_data_source_file d6cc01391k2.cif
_cod_data_source_block 26015b_a
_cod_depositor_comments 'Adding full bibliography for 7135729.cif.'
_cod_original_cell_volume 10806.7(17)
_cod_original_sg_symbol_H-M P21/n
_cod_original_formula_sum 'C116 H68 C12 F36 N10 O8'
_cod_database_code 7135729
_shelx_shelxl_version_number 2019/3
_shelx_space_group_comment
; 
The symmetry employed for this shelxl refinement is uniquely defined 
by the following loop, which should always be used as a source of 
symmetry information in preference to the above space-group names. 
They are only intended as comments. 
;
_shelx_estimated_absorpt_t_min 0.958
_shelx_estimated_absorpt_t_max 0.980

loop_
_space_group_symop_operation_xyz
'x, y, z'
'-x+1/2, y+1/2, -z+1/2'
'-x, -y, -z'
'x-1/2, -y-1/2, z-1/2'

loop_
_atom_site_label
_atom_site_type_symbol
_atom_site_fract_x
_atom_site_fract_y
_atom_site_fract_z
_atom_site_U_iso_or_equiv
_atom_site_adp_type
_atom_site_occupancy
_atom_site_site_symmetry_order
_atom_site_calc_flag
_atom_site_refinement_flags_posn
_atom_site_refinement_flags_adp
_atom_site_refinement_flags_occupancy
_atom_site_disorder_assembly
_atom_site_disorder_group
C1 C 0.73720(10) 0.82632(13) 0.23330(8) 0.0181(5) Uani 1 1 d . . . . .
C2 C 0.76539(10) 0.75711(13) 0.23851(8) 0.0189(5) Uani 1 1 d . . . . .
C3 C 0.73519(10) 0.69279(12) 0.24732(9) 0.0194(5) Uani 1 1 d . . . . .
C4 C 0.67553(10) 0.69686(13) 0.24910(9) 0.0200(5) Uani 1 1 d . . . . .
C5 C 0.64797(10) 0.76692(13) 0.24321(9) 0.0191(5) Uani 1 1 d . . . . .
C6 C 0.67850(10) 0.83197(12) 0.23679(8) 0.0182(5) Uani 1 1 d . . . . .
C7 C 0.58298(11) 0.77313(12) 0.23997(8) 0.0177(4) Uani 1 1 d D . . . .
N1 N 0.53709(11) 0.77545(13) 0.23646(9) 0.0358(5) Uani 1 1 d D . . . .
C9 C 0.62045(10) 0.93465(13) 0.18510(9) 0.0219(5) Uani 1 1 d . . . . .
C10 C 0.62193(11) 0.91287(14) 0.13596(9) 0.0255(5) Uani 1 1 d . . . . .
H10 H 0.644594 0.871001 0.130044 0.031 Uiso 1 1 calc R U . . .
C11 C 0.58872(12) 0.95517(15) 0.09584(10) 0.0302(6) Uani 1 1 d . . . . .
C12 C 0.55551(12) 1.01769(15) 0.10437(11) 0.0341(6) Uani 1 1 d . . . . .
H12 H 0.533326 1.045678 0.076013 0.041 Uiso 1 1 calc R U . . .
C13 C 0.55504(11) 1.03839(15) 0.15348(11) 0.0309(6) Uani 1 1 d . . . . .
H13 H 0.532722 1.080665 0.159277 0.037 Uiso 1 1 calc R U . . .
C14 C 0.58770(10) 0.99671(13) 0.19488(10) 0.0241(5) Uani 1 1 d . . . . .
C15 C 0.59681(10) 1.00217(13) 0.24975(10) 0.0238(5) Uani 1 1 d . . . . .
C16 C 0.57863(11) 1.05305(14) 0.28215(11) 0.0302(6) Uani 1 1 d . . . . .
H16 H 0.553501 1.093790 0.268213 0.036 Uiso 1 1 calc R U . . .
C17 C 0.59737(12) 1.04378(16) 0.33448(11) 0.0342(6) Uani 1 1 d . . . . .
H17 H 0.585324 1.078515 0.356764 0.041 Uiso 1 1 calc R U . . .
C18 C 0.63397(11) 0.98367(16) 0.35512(10) 0.0308(6) Uani 1 1 d . . . . .
C19 C 0.65342(11) 0.93157(14) 0.32422(10) 0.0259(5) Uani 1 1 d . . . . .
H19 H 0.678389 0.890840 0.338454 0.031 Uiso 1 1 calc R U . . .
C20 C 0.63435(10) 0.94235(13) 0.27144(9) 0.0221(5) Uani 1 1 d . . . . .
C21 C 0.58720(14) 0.93298(18) 0.04190(11) 0.0420(7) Uani 1 1 d . . . . .
C22 C 0.65360(13) 0.9769(2) 0.41235(12) 0.0454(8) Uani 1 1 d . . . . .
Cl1 Cl 0.77387(17) 0.90485(19) 0.22283(9) 0.0293(6) Uani 0.636(2) 1 d . . P A 1
C8 C 0.7736(6) 0.6138(5) 0.2587(5) 0.0177(4) Uani 0.636(2) 1 d D . P A 1
N2 N 0.78867(19) 0.5647(2) 0.26441(17) 0.0358(5) Uani 0.636(2) 1 d D . P A 1
Cl1' Cl 0.7723(4) 0.6108(4) 0.2569(4) 0.0663(11) Uani 0.364(2) 1 d . . P A 2
C8' C 0.7764(14) 0.9082(13) 0.2311(8) 0.0177(4) Uani 0.364(2) 1 d D . P A 2
N2' N 0.7892(3) 0.9455(4) 0.2084(3) 0.0358(5) Uani 0.364(2) 1 d D . P A 2
F1 F 0.62336(18) 0.8784(2) 0.03883(10) 0.0701(11) Uani 0.720(2) 1 d D . P B 3
F2 F 0.5946(2) 0.9913(2) 0.01436(14) 0.0714(12) Uani 0.720(2) 1 d D . P B 3
F3 F 0.53205(15) 0.9075(2) 0.01887(12) 0.0669(9) Uani 0.720(2) 1 d D . P B 3
F1' F 0.5752(6) 0.9819(7) 0.0052(4) 0.0701(11) Uani 0.280(2) 1 d D . P B 4
F2' F 0.5566(5) 0.8748(5) 0.0249(3) 0.0714(12) Uani 0.280(2) 1 d D . P B 4
F3' F 0.6441(4) 0.9146(6) 0.0365(3) 0.0669(9) Uani 0.280(2) 1 d D . P B 4
F7 F 0.52574(16) 0.6800(3) 0.42897(17) 0.0892(14) Uani 0.720(2) 1 d . . P B 3
F8 F 0.5790(3) 0.75988(19) 0.40638(17) 0.0963(16) Uani 0.720(2) 1 d . . P B 3
F9 F 0.6179(2) 0.6711(3) 0.45157(14) 0.1110(19) Uani 0.720(2) 1 d . . P B 3
F7' F 0.6229(5) 0.7146(9) 0.4369(5) 0.0892(14) Uani 0.280(2) 1 d . . P B 4
F8' F 0.5563(8) 0.6510(5) 0.4468(5) 0.0963(16) Uani 0.280(2) 1 d . . P B 4
F9' F 0.5383(6) 0.7461(9) 0.3994(4) 0.1110(19) Uani 0.280(2) 1 d . . P B 4
O2 O 0.57514(9) 0.70327(12) 0.06681(7) 0.0404(5) Uani 1 1 d . . . . .
N3 N 0.64877(8) 0.90194(11) 0.23183(7) 0.0200(4) Uani 1 1 d . . . . .
N4 N 0.64347(9) 0.63222(11) 0.25569(8) 0.0218(4) Uani 1 1 d . . . . .
N5 N 0.82531(8) 0.75160(11) 0.23622(7) 0.0207(4) Uani 1 1 d . . . . .
F4 F 0.68692(14) 1.0418(2) 0.43072(10) 0.0664(8) Uani 0.720(2) 1 d D . P B 3
F5 F 0.6895(2) 0.9240(2) 0.42783(10) 0.0861(15) Uani 0.720(2) 1 d D . P B 3
F6 F 0.61017(13) 0.9819(2) 0.43331(12) 0.0663(11) Uani 0.720(2) 1 d D . P B 3
F4' F 0.6370(4) 0.8970(5) 0.4265(3) 0.0664(8) Uani 0.280(2) 1 d D . P B 4
F5' F 0.6244(6) 1.0092(7) 0.4427(4) 0.0861(15) Uani 0.280(2) 1 d D . P B 4
F6' F 0.7061(3) 0.9755(8) 0.4360(3) 0.0663(11) Uani 0.280(2) 1 d D . P B 4
O3 O 0.74790(9) 0.71332(14) 0.36148(8) 0.0498(6) Uani 1 1 d . . . . .
O4 O 0.75230(10) 0.63205(13) 0.42576(7) 0.0474(6) Uani 1 1 d . . . . .
O5 O 0.66013(9) 0.58013(11) 0.62062(8) 0.0423(5) Uani 1 1 d . . . . .
O6 O 0.58007(9) 0.55144(11) 0.55789(8) 0.0392(5) Uani 1 1 d . . . . .
O7 O 0.74417(8) 0.55019(12) 0.86461(7) 0.0394(5) Uani 1 1 d . . . . .
O8 O 0.74728(11) 0.46701(13) 0.92736(8) 0.0504(6) Uani 1 1 d . . . . .
F10 F 0.61439(10) 0.46168(15) 0.06520(7) 0.0727(7) Uani 1 1 d . . . . .
F11 F 0.68610(11) 0.40349(11) 0.11357(9) 0.0712(6) Uani 1 1 d . . . . .
F12 F 0.6941(11) 0.5167(12) 0.0950(7) 0.0653(18) Uani 0.720(2) 1 d . . P B 3
F12' F 0.698(3) 0.524(3) 0.103(2) 0.0653(18) Uani 0.280(2) 1 d . . P B 4
F13 F 0.8393(2) 0.84769(19) 0.02907(18) 0.0523(11) Uani 0.720(2) 1 d . . P B 3
F13' F 0.8477(6) 0.8171(6) 0.0265(6) 0.0523(11) Uani 0.280(2) 1 d . . P B 4
F14 F 0.75929(8) 0.81175(12) 0.04415(6) 0.0518(5) Uani 1 1 d . . . . .
F15 F 0.81103(11) 0.72717(14) 0.02085(8) 0.0802(7) Uani 1 1 d . . . . .
F16 F 0.92151(16) 0.79770(18) 0.43950(12) 0.0570(10) Uani 0.720(2) 1 d . . P B 3
F17 F 0.89090(16) 0.68471(18) 0.43074(13) 0.0532(8) Uani 0.720(2) 1 d . . P B 3
F18 F 0.98270(18) 0.7043(3) 0.4473(2) 0.0597(12) Uani 0.720(2) 1 d . . P B 3
F16' F 0.9731(7) 0.6938(8) 0.4498(6) 0.0570(10) Uani 0.280(2) 1 d . . P B 4
F17' F 0.9491(4) 0.8020(6) 0.4426(4) 0.0532(8) Uani 0.280(2) 1 d . . P B 4
F18' F 0.8822(4) 0.7163(7) 0.4322(4) 0.0597(12) Uani 0.280(2) 1 d . . P B 4
C23 C 0.61219(10) 0.62148(14) 0.29337(9) 0.0237(5) Uani 1 1 d . . . . .
C24 C 0.60964(11) 0.66736(15) 0.33452(9) 0.0273(5) Uani 1 1 d . . . . .
H24 H 0.630296 0.713730 0.340253 0.033 Uiso 1 1 calc R U . . .
C25 C 0.57553(11) 0.64234(16) 0.36686(10) 0.0308(6) Uani 1 1 d . . . . .
C26 C 0.54516(12) 0.57428(17) 0.35876(11) 0.0372(7) Uani 1 1 d . . . . .
H26 H 0.522064 0.559018 0.381633 0.045 Uiso 1 1 calc R U . . .
C27 C 0.54825(12) 0.52899(16) 0.31803(11) 0.0353(6) Uani 1 1 d . . . . .
H27 H 0.527604 0.482591 0.312657 0.042 Uiso 1 1 calc R U . . .
C28 C 0.58224(11) 0.55239(14) 0.28477(10) 0.0255(5) Uani 1 1 d . . . . .
C29 C 0.59528(11) 0.51996(14) 0.23962(10) 0.0253(5) Uani 1 1 d . . . . .
C30 C 0.57734(11) 0.45370(14) 0.21248(11) 0.0307(6) Uani 1 1 d . . . . .
H30 H 0.551545 0.419703 0.223474 0.037 Uiso 1 1 calc R U . . .
C31 C 0.59763(12) 0.43858(14) 0.16966(10) 0.0307(6) Uani 1 1 d . . . . .
H31 H 0.586053 0.393509 0.151040 0.037 Uiso 1 1 calc R U . . .
C32 C 0.63537(11) 0.48919(14) 0.15312(10) 0.0291(6) Uani 1 1 d . . . . .
C33 C 0.65298(11) 0.55628(13) 0.17876(9) 0.0245(5) Uani 1 1 d . . . . .
H33 H 0.677634 0.591012 0.166962 0.029 Uiso 1 1 calc R U . . .
C34 C 0.63276(10) 0.56998(13) 0.22244(9) 0.0222(5) Uani 1 1 d . . . . .
C35 C 0.57326(13) 0.68861(19) 0.41255(11) 0.0395(7) Uani 1 1 d . . . . .
C36 C 0.65728(14) 0.46886(17) 0.10741(12) 0.0409(7) Uani 1 1 d . . . . .
C37 C 0.84619(10) 0.75797(13) 0.19187(9) 0.0225(5) Uani 1 1 d . . . . .
C38 C 0.81396(11) 0.76864(14) 0.14157(9) 0.0261(5) Uani 1 1 d . . . . .
H38 H 0.771992 0.772699 0.132951 0.031 Uiso 1 1 calc R U . . .
C39 C 0.84608(12) 0.77308(15) 0.10464(10) 0.0294(6) Uani 1 1 d . . . . .
C40 C 0.90783(12) 0.76443(15) 0.11689(10) 0.0309(6) Uani 1 1 d . . . . .
H40 H 0.928265 0.765631 0.090314 0.037 Uiso 1 1 calc R U . . .
C41 C 0.93920(11) 0.75420(14) 0.16715(10) 0.0279(6) Uani 1 1 d . . . . .
H41 H 0.981032 0.748442 0.175349 0.033 Uiso 1 1 calc R U . . .
C42 C 0.90857(10) 0.75244(13) 0.20577(10) 0.0229(5) Uani 1 1 d . . . . .
C43 C 0.92608(10) 0.74514(13) 0.26093(10) 0.0226(5) Uani 1 1 d . . . . .
C44 C 0.98078(11) 0.74166(14) 0.29699(10) 0.0281(6) Uani 1 1 d . . . . .
H44 H 1.016687 0.742244 0.286177 0.034 Uiso 1 1 calc R U . . .
C45 C 0.98177(11) 0.73736(14) 0.34843(10) 0.0295(6) Uani 1 1 d . . . . .
H45 H 1.018696 0.735631 0.373230 0.035 Uiso 1 1 calc R U . . .
C46 C 0.92898(11) 0.73550(14) 0.36458(10) 0.0273(5) Uani 1 1 d . . . . .
C47 C 0.87380(11) 0.73920(13) 0.32989(9) 0.0246(5) Uani 1 1 d . . . . .
H47 H 0.838022 0.738035 0.340895 0.030 Uiso 1 1 calc R U . . .
C48 C 0.87383(10) 0.74466(13) 0.27860(9) 0.0210(5) Uani 1 1 d . . . . .
C49 C 0.81471(13) 0.78737(19) 0.04963(11) 0.0394(7) Uani 1 1 d . . . . .
C50 C 0.93179(13) 0.73270(16) 0.42051(10) 0.0349(6) Uani 1 1 d . . . . .
C51 C 0.73901(10) 0.67906(13) 0.73648(9) 0.0194(5) Uani 1 1 d . . . . .
C52 C 0.76644(10) 0.60875(13) 0.74353(8) 0.0192(5) Uani 1 1 d . . . . .
C53 C 0.73421(10) 0.54557(13) 0.75124(9) 0.0197(5) Uani 1 1 d . . . . .
C54 C 0.67388(10) 0.55117(13) 0.75009(9) 0.0205(5) Uani 1 1 d . . . . .
C55 C 0.64725(10) 0.62177(13) 0.74222(9) 0.0190(5) Uani 1 1 d . . . . .
C56 C 0.67949(10) 0.68587(12) 0.73711(8) 0.0184(5) Uani 1 1 d . . . . .
C57 C 0.58240(11) 0.62901(13) 0.73637(9) 0.0196(5) Uani 1 1 d D . . . .
N11 N 0.53481(11) 0.63177(13) 0.73121(9) 0.0349(5) Uani 1 1 d D . . . .
C59 C 0.62046(10) 0.78991(13) 0.68635(9) 0.0225(5) Uani 1 1 d . . . . .
C60 C 0.61870(12) 0.76780(15) 0.63673(10) 0.0312(6) Uani 1 1 d . . . . .
H60 H 0.639556 0.724871 0.629705 0.037 Uiso 1 1 calc R U . . .
Cl2 Cl 0.77914(10) 0.75751(10) 0.72961(8) 0.0276(4) Uani 0.636(2) 1 d . . P A 1
C58 C 0.7609(6) 0.4709(9) 0.7617(7) 0.032(3) Uani 0.636(2) 1 d D . P A 1
N12 N 0.78594(17) 0.4173(3) 0.77026(16) 0.0309(8) Uani 0.636(2) 1 d D . P A 1
Cl2' Cl 0.7736(3) 0.4610(4) 0.7625(3) 0.0338(11) Uani 0.364(2) 1 d . . P A 2
C58' C 0.7691(8) 0.7455(10) 0.7233(7) 0.032(3) Uani 0.364(2) 1 d D . P A 2
N12' N 0.7943(3) 0.7938(4) 0.7122(3) 0.0309(8) Uani 0.364(2) 1 d D . P A 2
C61 C 0.58498(15) 0.81144(16) 0.59780(10) 0.0412(7) Uani 1 1 d . . . . .
C62 C 0.55425(14) 0.87532(16) 0.60789(11) 0.0390(7) Uani 1 1 d . . . . .
H62 H 0.531568 0.904132 0.580207 0.047 Uiso 1 1 calc R U . . .
C63 C 0.55694(12) 0.89605(15) 0.65742(10) 0.0321(6) Uani 1 1 d . . . . .
H63 H 0.536509 0.939425 0.664346 0.039 Uiso 1 1 calc R U . . .
C64 C 0.58997(10) 0.85288(13) 0.69766(9) 0.0232(5) Uani 1 1 d . . . . .
C65 C 0.60209(10) 0.85826(13) 0.75291(10) 0.0232(5) Uani 1 1 d . . . . .
C66 C 0.58596(11) 0.90908(14) 0.78639(10) 0.0274(5) Uani 1 1 d . . . . .
H66 H 0.560990 0.950430 0.773531 0.033 Uiso 1 1 calc R U . . .
C67 C 0.60686(12) 0.89837(15) 0.83854(10) 0.0304(6) Uani 1 1 d . . . . .
H67 H 0.596331 0.932882 0.861761 0.036 Uiso 1 1 calc R U . . .
C68 C 0.64341(11) 0.83730(14) 0.85776(10) 0.0275(5) Uani 1 1 d . . . . .
C69 C 0.66056(10) 0.78571(13) 0.82536(9) 0.0227(5) Uani 1 1 d . . . . .
H69 H 0.685428 0.744372 0.838450 0.027 Uiso 1 1 calc R U . . .
C70 C 0.63951(10) 0.79761(13) 0.77289(9) 0.0201(5) Uani 1 1 d . . . . .
C71 C 0.5797(2) 0.7893(2) 0.54325(13) 0.0719(13) Uani 1 1 d . . . . .
C72 C 0.66386(12) 0.82865(16) 0.91477(10) 0.0329(6) Uani 1 1 d . . . . .
C73 C 0.60833(10) 0.48016(13) 0.79419(9) 0.0227(5) Uani 1 1 d . . . . .
C74 C 0.60643(11) 0.52783(14) 0.83473(9) 0.0255(5) Uani 1 1 d . . . . .
H74 H 0.628316 0.573325 0.840101 0.031 Uiso 1 1 calc R U . . .
C75 C 0.57128(12) 0.50610(15) 0.86688(10) 0.0294(6) Uani 1 1 d . . . . .
C76 C 0.53916(12) 0.43888(16) 0.85923(10) 0.0335(6) Uani 1 1 d . . . . .
H76 H 0.515164 0.425629 0.881823 0.040 Uiso 1 1 calc R U . . .
C77 C 0.54207(12) 0.39192(16) 0.81932(10) 0.0317(6) Uani 1 1 d . . . . .
H77 H 0.520590 0.346116 0.814463 0.038 Uiso 1 1 calc R U . . .
C78 C 0.57700(10) 0.41234(14) 0.78597(10) 0.0243(5) Uani 1 1 d . . . . .
C79 C 0.58981(10) 0.37749(14) 0.74130(10) 0.0237(5) Uani 1 1 d . . . . .
C80 C 0.57103(11) 0.31089(14) 0.71459(10) 0.0274(6) Uani 1 1 d . . . . .
H80 H 0.544571 0.277892 0.725602 0.033 Uiso 1 1 calc R U . . .
C81 C 0.59171(11) 0.29425(14) 0.67203(10) 0.0283(6) Uani 1 1 d . . . . .
H81 H 0.579578 0.249182 0.653583 0.034 Uiso 1 1 calc R U . . .
C82 C 0.63051(11) 0.34317(14) 0.65565(10) 0.0262(5) Uani 1 1 d . . . . .
C83 C 0.64928(10) 0.40981(13) 0.68066(9) 0.0229(5) Uani 1 1 d . . . . .
H83 H 0.674772 0.443331 0.668848 0.027 Uiso 1 1 calc R U . . .
C84 C 0.62885(10) 0.42502(13) 0.72392(9) 0.0208(5) Uani 1 1 d . . . . .
C85 C 0.56976(13) 0.55352(16) 0.91222(11) 0.0350(6) Uani 1 1 d . . . . .
C86 C 0.65223(13) 0.32120(16) 0.60979(11) 0.0366(7) Uani 1 1 d . . . . .
C87 C 0.85081(10) 0.60629(13) 0.70167(10) 0.0226(5) Uani 1 1 d . . . . .
C88 C 0.82123(11) 0.61099(14) 0.65037(9) 0.0244(5) Uani 1 1 d . . . . .
H88 H 0.779226 0.613335 0.639811 0.029 Uiso 1 1 calc R U . . .
C89 C 0.85597(11) 0.61210(14) 0.61502(10) 0.0283(6) Uani 1 1 d . . . . .
C90 C 0.91790(11) 0.60620(15) 0.63025(11) 0.0303(6) Uani 1 1 d . . . . .
H90 H 0.940253 0.604622 0.605042 0.036 Uiso 1 1 calc R U . . .
C91 C 0.94649(11) 0.60268(14) 0.68174(10) 0.0288(6) Uani 1 1 d . . . . .
H91 H 0.988471 0.599375 0.692107 0.035 Uiso 1 1 calc R U . . .
C92 C 0.91320(10) 0.60403(13) 0.71835(10) 0.0239(5) Uani 1 1 d . . . . .
C93 C 0.92768(10) 0.60002(13) 0.77383(10) 0.0241(5) Uani 1 1 d . . . . .
C94 C 0.98088(11) 0.59887(14) 0.81190(10) 0.0290(6) Uani 1 1 d . . . . .
H94 H 1.017835 0.601304 0.802904 0.035 Uiso 1 1 calc R U . . .
C95 C 0.97881(11) 0.59413(14) 0.86267(11) 0.0311(6) Uani 1 1 d . . . . .
H95 H 1.014671 0.593738 0.888820 0.037 Uiso 1 1 calc R U . . .
C96 C 0.92464(11) 0.58991(14) 0.87616(10) 0.0278(6) Uani 1 1 d . . . . .
C97 C 0.87079(11) 0.59249(13) 0.83937(10) 0.0251(5) Uani 1 1 d . . . . .
H97 H 0.833955 0.590730 0.848607 0.030 Uiso 1 1 calc R U . . .
C98 C 0.87381(10) 0.59773(13) 0.78888(10) 0.0230(5) Uani 1 1 d . . . . .
C99 C 0.82680(12) 0.61625(17) 0.55922(11) 0.0352(6) Uani 1 1 d . . . . .
C100 C 0.92394(13) 0.58365(16) 0.93141(11) 0.0371(7) Uani 1 1 d . . . . .
C101 C 0.66284(15) 0.6801(2) 0.04222(13) 0.0513(8) Uani 1 1 d . . . . .
H10A H 0.643490 0.633911 0.026786 0.077 Uiso 1 1 calc R U . . .
H10B H 0.704879 0.670134 0.057483 0.077 Uiso 1 1 calc R U . . .
H10C H 0.659058 0.718722 0.015674 0.077 Uiso 1 1 calc R U . . .
C102 C 0.63420(13) 0.70643(15) 0.08269(11) 0.0354(6) Uani 1 1 d . . . . .
C103 C 0.54168(13) 0.72672(17) 0.10300(11) 0.0393(7) Uani 1 1 d . . . . .
H10D H 0.555391 0.776483 0.117511 0.047 Uiso 1 1 calc R U . . .
H10E H 0.546723 0.690236 0.131541 0.047 Uiso 1 1 calc R U . . .
C104 C 0.47746(15) 0.7305(2) 0.07350(13) 0.0501(8) Uani 1 1 d . . . . .
H10F H 0.472626 0.769513 0.047123 0.075 Uiso 1 1 calc R U . . .
H10G H 0.452707 0.742336 0.097165 0.075 Uiso 1 1 calc R U . . .
H10H H 0.465430 0.681938 0.057106 0.075 Uiso 1 1 calc R U . . .
C105 C 0.75481(17) 0.7597(2) 0.44643(13) 0.0536(9) Uani 1 1 d . . . . .
H10I H 0.748845 0.809132 0.429985 0.080 Uiso 1 1 calc R U . . .
H10J H 0.793880 0.757958 0.470622 0.080 Uiso 1 1 calc R U . . .
H10K H 0.724049 0.750865 0.464963 0.080 Uiso 1 1 calc R U . . .
C106 C 0.75123(13) 0.7007(2) 0.40638(11) 0.0427(7) Uani 1 1 d . . . . .
C107 C 0.75225(16) 0.5692(2) 0.39118(12) 0.0521(9) Uani 1 1 d . . . . .
H10L H 0.792722 0.560553 0.386800 0.063 Uiso 1 1 calc R U . . .
H10M H 0.725688 0.579941 0.357058 0.063 Uiso 1 1 calc R U . . .
C108 C 0.7311(2) 0.5019(2) 0.41424(15) 0.0788(13) Uani 1 1 d . . . . .
H10N H 0.730907 0.458473 0.391812 0.118 Uiso 1 1 calc R U . . .
H10O H 0.690846 0.510864 0.418038 0.118 Uiso 1 1 calc R U . . .
H10P H 0.757559 0.491948 0.448046 0.118 Uiso 1 1 calc R U . . .
C109 C 0.67210(14) 0.52686(19) 0.54170(13) 0.0484(8) Uani 1 1 d . . . . .
H10Q H 0.651190 0.483748 0.522990 0.073 Uiso 1 1 calc R U . . .
H10R H 0.711797 0.511385 0.560792 0.073 Uiso 1 1 calc R U . . .
H10S H 0.675448 0.566463 0.517268 0.073 Uiso 1 1 calc R U . . .
C110 C 0.63853(13) 0.55565(16) 0.57820(11) 0.0359(6) Uani 1 1 d . . . . .
C111 C 0.54160(13) 0.57757(18) 0.58904(12) 0.0429(7) Uani 1 1 d . . . . .
H11A H 0.552254 0.629403 0.601008 0.051 Uiso 1 1 calc R U . . .
H11B H 0.545241 0.544859 0.619446 0.051 Uiso 1 1 calc R U . . .
C112 C 0.47949(14) 0.5752(2) 0.55586(14) 0.0539(9) Uani 1 1 d . . . . .
H11C H 0.475877 0.610123 0.527096 0.081 Uiso 1 1 calc R U . . .
H11D H 0.451666 0.589551 0.576273 0.081 Uiso 1 1 calc R U . . .
H11E H 0.470401 0.524225 0.542552 0.081 Uiso 1 1 calc R U . . .
C113 C 0.74957(17) 0.5935(2) 0.94999(13) 0.0561(9) Uani 1 1 d . . . . .
H11F H 0.734304 0.641287 0.934042 0.084 Uiso 1 1 calc R U . . .
H11G H 0.790754 0.600007 0.969492 0.084 Uiso 1 1 calc R U . . .
H11H H 0.725458 0.577190 0.973206 0.084 Uiso 1 1 calc R U . . .
C114 C 0.74683(13) 0.53587(18) 0.90926(11) 0.0381(7) Uani 1 1 d . . . . .
C115 C 0.7462(2) 0.40676(19) 0.89080(13) 0.0599(10) Uani 1 1 d . . . . .
H11I H 0.784063 0.405122 0.880230 0.072 Uiso 1 1 calc R U . . .
H11J H 0.713511 0.414466 0.859820 0.072 Uiso 1 1 calc R U . . .
C116 C 0.7373(3) 0.3353(3) 0.9171(2) 0.125(2) Uani 1 1 d . . . . .
H11K H 0.741600 0.292622 0.895358 0.188 Uiso 1 1 calc R U . . .
H11L H 0.697466 0.334866 0.923234 0.188 Uiso 1 1 calc R U . . .
H11M H 0.766872 0.331678 0.950017 0.188 Uiso 1 1 calc R U . . .
F21 F 0.58641(15) 0.84500(15) 0.51377(8) 0.0968(9) Uani 1 1 d . . . . .
F22 F 0.52535(17) 0.76199(17) 0.52160(9) 0.1203(12) Uani 1 1 d . . . . .
F23 F 0.61680(17) 0.73544(17) 0.53892(8) 0.1317(15) Uani 1 1 d . . . . .
F24 F 0.61857(8) 0.81760(13) 0.93617(7) 0.0595(6) Uani 1 1 d . . . . .
F25 F 0.69219(9) 0.88906(10) 0.93728(7) 0.0537(5) Uani 1 1 d . . . . .
F26 F 0.70111(9) 0.77144(11) 0.92883(6) 0.0523(5) Uani 1 1 d . . . . .
F27 F 0.5171(4) 0.5497(5) 0.9263(3) 0.0693(19) Uani 0.720(2) 1 d . . P B 3
F28 F 0.59024(16) 0.6264(2) 0.90882(16) 0.0495(9) Uani 0.720(2) 1 d . . P B 3
F27' F 0.5206(12) 0.5686(16) 0.9158(9) 0.0693(19) Uani 0.280(2) 1 d . . P B 4
F28' F 0.5652(5) 0.6192(7) 0.9004(5) 0.0495(9) Uani 0.280(2) 1 d . . P B 4
F29 F 0.60787(10) 0.53039(12) 0.95459(7) 0.0678(6) Uani 1 1 d . . . . .
F30 F 0.60886(9) 0.31554(14) 0.56747(7) 0.0650(6) Uani 1 1 d . . . . .
F31 F 0.69647(16) 0.3668(4) 0.6018(3) 0.0436(11) Uani 0.720(2) 1 d . . P B 3
F31' F 0.6781(6) 0.3759(11) 0.5938(8) 0.0436(11) Uani 0.280(2) 1 d . . P B 4
F32 F 0.67925(9) 0.25435(10) 0.61604(8) 0.0571(5) Uani 1 1 d . . . . .
F33 F 0.77438(7) 0.65159(9) 0.54992(6) 0.0395(4) Uani 1 1 d . . . . .
F34 F 0.81563(8) 0.54825(11) 0.53754(7) 0.0505(5) Uani 1 1 d . . . . .
F35 F 0.8607(3) 0.6472(3) 0.5308(3) 0.0469(12) Uani 0.720(2) 1 d . . P B 3
F35' F 0.8565(10) 0.6686(10) 0.5379(8) 0.0469(12) Uani 0.280(2) 1 d . . P B 4
F38 F 0.97349(8) 0.55605(12) 0.96072(7) 0.0581(5) Uani 1 1 d . . . . .
O1 O 0.65983(9) 0.72879(11) 0.12487(7) 0.0389(5) Uani 1 1 d . . . . .
F36 F 0.88168(9) 0.53680(15) 0.93846(7) 0.0726(7) Uani 1 1 d . . . . .
F37 F 0.91433(14) 0.64769(12) 0.95169(8) 0.0932(9) Uani 1 1 d . . . . .
N13 N 0.65088(8) 0.75667(11) 0.73224(7) 0.0196(4) Uani 1 1 d . . . . .
N14 N 0.64044(9) 0.48804(11) 0.75662(8) 0.0220(4) Uani 1 1 d . . . . .
N15 N 0.82708(8) 0.60193(11) 0.74438(7) 0.0204(4) Uani 1 1 d . . . . .

loop_
_atom_site_aniso_label
_atom_site_aniso_U_11
_atom_site_aniso_U_22
_atom_site_aniso_U_33
_atom_site_aniso_U_23
_atom_site_aniso_U_13
_atom_site_aniso_U_12
C1 0.0191(11) 0.0200(11) 0.0144(11) -0.0015(9) 0.0027(9) -0.0006(9)
C2 0.0187(11) 0.0207(12) 0.0170(11) -0.0017(9) 0.0042(9) 0.0010(9)
C3 0.0241(12) 0.0154(11) 0.0178(11) -0.0018(9) 0.0031(9) 0.0021(9)
C4 0.0229(12) 0.0185(11) 0.0185(12) -0.0015(9) 0.0049(9) -0.0024(9)
C5 0.0182(11) 0.0219(12) 0.0177(11) -0.0018(9) 0.0051(9) -0.0001(9)
C6 0.0192(11) 0.0180(11) 0.0161(11) -0.0019(9) 0.0018(9) 0.0001(9)
C7 0.0288(13) 0.0098(10) 0.0141(10) -0.0010(8) 0.0043(9) -0.0061(8)
N1 0.0411(12) 0.0251(10) 0.0425(12) 0.0041(9) 0.0127(9) 0.0014(9)
C9 0.0183(11) 0.0179(11) 0.0285(13) 0.0018(10) 0.0037(10) -0.0020(9)
C10 0.0259(12) 0.0228(12) 0.0261(13) 0.0001(10) 0.0035(10) -0.0021(10)
C11 0.0312(14) 0.0284(14) 0.0290(14) 0.0039(11) 0.0033(11) -0.0044(11)
C12 0.0318(14) 0.0307(15) 0.0356(16) 0.0113(12) 0.0001(12) 0.0006(12)
C13 0.0258(13) 0.0239(13) 0.0416(16) 0.0069(11) 0.0059(12) 0.0050(10)
C14 0.0186(11) 0.0190(12) 0.0345(14) 0.0027(10) 0.0064(10) -0.0009(9)
C15 0.0206(12) 0.0195(12) 0.0323(14) -0.0010(10) 0.0082(10) -0.0012(9)
C16 0.0263(13) 0.0234(13) 0.0424(16) -0.0035(11) 0.0111(12) 0.0044(10)
C17 0.0321(14) 0.0315(15) 0.0401(16) -0.0132(12) 0.0111(12) -0.0003(12)
C18 0.0252(13) 0.0355(15) 0.0319(14) -0.0106(12) 0.0074(11) -0.0001(11)
C19 0.0236(12) 0.0260(13) 0.0277(13) -0.0067(10) 0.0057(10) 0.0006(10)
C20 0.0197(11) 0.0194(12) 0.0287(13) -0.0035(10) 0.0087(10) -0.0016(9)
C21 0.0499(19) 0.0406(17) 0.0284(15) 0.0044(13) -0.0040(13) -0.0056(15)
C22 0.0355(16) 0.066(2) 0.0346(16) -0.0179(15) 0.0077(13) 0.0069(15)
Cl1 0.0253(7) 0.0304(8) 0.0321(14) 0.0007(9) 0.0069(10) 0.0040(5)
C8 0.0288(13) 0.0098(10) 0.0141(10) -0.0010(8) 0.0043(9) -0.0061(8)
N2 0.0411(12) 0.0251(10) 0.0425(12) 0.0041(9) 0.0127(9) 0.0014(9)
Cl1' 0.060(2) 0.087(3) 0.054(2) -0.0073(17) 0.0181(16) -0.0442(18)
C8' 0.0288(13) 0.0098(10) 0.0141(10) -0.0010(8) 0.0043(9) -0.0061(8)
N2' 0.0411(12) 0.0251(10) 0.0425(12) 0.0041(9) 0.0127(9) 0.0014(9)
F1 0.115(3) 0.067(2) 0.0260(13) 0.0000(14) 0.0123(16) 0.047(2)
F2 0.122(3) 0.063(2) 0.0332(19) 0.0067(15) 0.026(2) -0.033(2)
F3 0.069(2) 0.076(2) 0.0416(15) -0.0152(15) -0.0137(14) -0.0099(16)
F1' 0.115(3) 0.067(2) 0.0260(13) 0.0000(14) 0.0123(16) 0.047(2)
F2' 0.122(3) 0.063(2) 0.0332(19) 0.0067(15) 0.026(2) -0.033(2)
F3' 0.069(2) 0.076(2) 0.0416(15) -0.0152(15) -0.0137(14) -0.0099(16)
F7 0.068(2) 0.140(4) 0.081(3) -0.059(3) 0.060(2) -0.041(2)
F8 0.204(5) 0.0441(18) 0.069(2) -0.0099(16) 0.088(3) 0.004(3)
F9 0.103(3) 0.155(4) 0.050(2) -0.045(2) -0.029(2) 0.070(3)
F7' 0.068(2) 0.140(4) 0.081(3) -0.059(3) 0.060(2) -0.041(2)
F8' 0.204(5) 0.0441(18) 0.069(2) -0.0099(16) 0.088(3) 0.004(3)
F9' 0.103(3) 0.155(4) 0.050(2) -0.045(2) -0.029(2) 0.070(3)
O2 0.0467(12) 0.0462(12) 0.0301(10) -0.0086(9) 0.0127(9) -0.0124(10)
N3 0.0210(10) 0.0178(10) 0.0205(10) -0.0003(8) 0.0039(8) 0.0019(8)
N4 0.0233(10) 0.0173(10) 0.0261(11) -0.0002(8) 0.0087(8) -0.0028(8)
N5 0.0180(10) 0.0226(10) 0.0223(10) -0.0008(8) 0.0065(8) 0.0011(8)
F4 0.0707(19) 0.080(2) 0.0420(14) -0.0187(14) 0.0014(13) -0.0265(17)
F5 0.134(4) 0.092(3) 0.0241(14) -0.0046(15) 0.0039(17) 0.074(3)
F6 0.0389(15) 0.134(3) 0.0299(16) -0.0169(17) 0.0158(12) -0.0124(17)
F4' 0.0707(19) 0.080(2) 0.0420(14) -0.0187(14) 0.0014(13) -0.0265(17)
F5' 0.134(4) 0.092(3) 0.0241(14) -0.0046(15) 0.0039(17) 0.074(3)
F6' 0.0389(15) 0.134(3) 0.0299(16) -0.0169(17) 0.0158(12) -0.0124(17)
O3 0.0362(12) 0.0842(17) 0.0287(11) 0.0107(11) 0.0077(9) -0.0062(11)
O4 0.0631(15) 0.0529(14) 0.0256(10) 0.0042(10) 0.0100(10) 0.0159(11)
O5 0.0466(12) 0.0375(11) 0.0365(12) 0.0002(9) -0.0017(10) -0.0038(9)
O6 0.0345(11) 0.0439(12) 0.0379(11) -0.0071(9) 0.0061(9) -0.0059(9)
O7 0.0342(11) 0.0542(13) 0.0293(11) 0.0038(9) 0.0067(8) -0.0017(9)
O8 0.0701(16) 0.0489(14) 0.0350(12) 0.0077(10) 0.0181(11) 0.0072(11)
F10 0.0715(14) 0.1094(19) 0.0377(11) -0.0227(11) 0.0143(10) -0.0144(13)
F11 0.0934(17) 0.0474(12) 0.0865(16) -0.0132(11) 0.0483(14) 0.0188(11)
F12 0.092(4) 0.054(4) 0.070(6) -0.040(3) 0.059(5) -0.038(3)
F12' 0.092(4) 0.054(4) 0.070(6) -0.040(3) 0.059(5) -0.038(3)
F13 0.0521(19) 0.065(3) 0.0379(12) 0.022(2) 0.0064(12) -0.013(2)
F13' 0.0521(19) 0.065(3) 0.0379(12) 0.022(2) 0.0064(12) -0.013(2)
F14 0.0422(10) 0.0812(14) 0.0297(9) 0.0095(9) 0.0043(8) 0.0041(9)
F15 0.0961(18) 0.0928(17) 0.0398(11) -0.0328(11) -0.0062(11) 0.0213(14)
F16 0.097(3) 0.0383(15) 0.0342(14) -0.0025(11) 0.0128(19) 0.0285(19)
F17 0.062(2) 0.067(2) 0.0331(13) 0.0092(15) 0.0151(13) -0.0095(16)
F18 0.0319(16) 0.109(3) 0.0314(14) 0.0261(17) -0.0048(12) 0.0196(17)
F16' 0.097(3) 0.0383(15) 0.0342(14) -0.0025(11) 0.0128(19) 0.0285(19)
F17' 0.062(2) 0.067(2) 0.0331(13) 0.0092(15) 0.0151(13) -0.0095(16)
F18' 0.0319(16) 0.109(3) 0.0314(14) 0.0261(17) -0.0048(12) 0.0196(17)
C23 0.0217(12) 0.0261(13) 0.0236(13) 0.0026(10) 0.0060(10) -0.0001(10)
C24 0.0271(13) 0.0285(13) 0.0259(13) 0.0006(11) 0.0060(11) -0.0013(10)
C25 0.0278(13) 0.0399(16) 0.0253(13) 0.0027(11) 0.0077(11) 0.0026(11)
C26 0.0343(15) 0.0482(18) 0.0329(15) 0.0051(13) 0.0157(12) -0.0076(13)
C27 0.0336(15) 0.0354(15) 0.0379(16) 0.0049(12) 0.0108(12) -0.0079(12)
C28 0.0224(12) 0.0249(13) 0.0290(13) 0.0027(10) 0.0060(10) -0.0031(10)
C29 0.0223(12) 0.0201(12) 0.0324(14) 0.0027(10) 0.0045(10) -0.0017(10)
C30 0.0281(13) 0.0207(13) 0.0420(16) 0.0006(11) 0.0060(12) -0.0065(10)
C31 0.0328(14) 0.0194(12) 0.0383(15) -0.0058(11) 0.0059(12) -0.0033(11)
C32 0.0296(13) 0.0234(13) 0.0338(14) -0.0028(11) 0.0072(11) 0.0019(11)
C33 0.0246(12) 0.0201(12) 0.0287(13) -0.0002(10) 0.0065(10) -0.0023(10)
C34 0.0185(11) 0.0191(12) 0.0280(13) 0.0008(10) 0.0039(10) 0.0012(9)
C35 0.0373(16) 0.053(2) 0.0299(15) 0.0004(13) 0.0119(13) -0.0009(14)
C36 0.0479(18) 0.0336(16) 0.0446(18) -0.0135(13) 0.0176(15) -0.0068(13)
C37 0.0223(12) 0.0183(11) 0.0282(13) -0.0015(10) 0.0090(10) -0.0010(9)
C38 0.0243(12) 0.0272(13) 0.0271(13) -0.0029(10) 0.0070(10) -0.0025(10)
C39 0.0307(14) 0.0326(14) 0.0254(13) -0.0043(11) 0.0079(11) -0.0078(11)
C40 0.0296(14) 0.0349(15) 0.0327(15) -0.0060(12) 0.0165(12) -0.0076(11)
C41 0.0239(13) 0.0250(13) 0.0370(15) -0.0040(11) 0.0121(11) -0.0028(10)
C42 0.0211(12) 0.0173(11) 0.0307(13) -0.0012(10) 0.0072(10) -0.0009(9)
C43 0.0209(12) 0.0160(11) 0.0305(13) 0.0028(10) 0.0052(10) 0.0032(9)
C44 0.0199(12) 0.0235(13) 0.0393(15) 0.0045(11) 0.0044(11) 0.0012(10)
C45 0.0234(13) 0.0241(13) 0.0359(15) 0.0046(11) -0.0027(11) 0.0019(10)
C46 0.0283(13) 0.0234(13) 0.0278(13) 0.0033(10) 0.0024(11) 0.0017(10)
C47 0.0261(13) 0.0205(12) 0.0273(13) 0.0028(10) 0.0068(10) 0.0017(10)
C48 0.0202(11) 0.0159(11) 0.0249(12) 0.0000(9) 0.0017(9) 0.0028(9)
C49 0.0362(16) 0.058(2) 0.0257(14) -0.0034(14) 0.0112(12) -0.0098(14)
C50 0.0355(15) 0.0350(15) 0.0288(14) 0.0067(12) -0.0024(12) 0.0074(12)
C51 0.0191(11) 0.0193(11) 0.0190(12) 0.0008(9) 0.0030(9) -0.0006(9)
C52 0.0171(11) 0.0225(12) 0.0166(11) 0.0012(9) 0.0012(9) 0.0005(9)
C53 0.0204(11) 0.0165(11) 0.0209(12) 0.0025(9) 0.0024(9) 0.0005(9)
C54 0.0210(11) 0.0200(12) 0.0206(12) -0.0009(9) 0.0052(9) -0.0027(9)
C55 0.0170(11) 0.0224(12) 0.0178(11) -0.0011(9) 0.0048(9) 0.0000(9)
C56 0.0197(11) 0.0172(11) 0.0172(11) 0.0000(9) 0.0022(9) 0.0020(9)
C57 0.0243(13) 0.0151(11) 0.0202(12) -0.0005(9) 0.0070(10) -0.0071(9)
N11 0.0368(14) 0.0271(12) 0.0413(14) -0.0003(10) 0.0105(11) 0.0015(10)
C59 0.0218(12) 0.0201(12) 0.0240(12) 0.0013(10) 0.0026(10) -0.0013(9)
C60 0.0393(15) 0.0265(14) 0.0251(13) -0.0006(11) 0.0028(11) 0.0039(11)
Cl2 0.0217(9) 0.0190(7) 0.0416(10) 0.0036(6) 0.0067(7) 0.0001(5)
C58 0.012(4) 0.061(6) 0.022(3) -0.005(3) 0.003(3) -0.007(3)
N12 0.0331(18) 0.0156(16) 0.043(2) 0.0108(15) 0.0080(15) 0.0038(15)
Cl2' 0.023(2) 0.041(2) 0.0384(16) 0.0047(15) 0.0081(18) -0.0081(16)
C58' 0.012(4) 0.061(6) 0.022(3) -0.005(3) 0.003(3) -0.007(3)
N12' 0.0331(18) 0.0156(16) 0.043(2) 0.0108(15) 0.0080(15) 0.0038(15)
C61 0.061(2) 0.0338(16) 0.0233(14) -0.0002(12) -0.0011(13) 0.0097(14)
C62 0.0488(18) 0.0316(15) 0.0295(15) 0.0067(12) -0.0037(13) 0.0093(13)
C63 0.0320(14) 0.0242(13) 0.0368(15) 0.0050(11) 0.0018(12) 0.0064(11)
C64 0.0210(12) 0.0198(12) 0.0278(13) 0.0012(10) 0.0044(10) -0.0010(9)
C65 0.0207(12) 0.0194(12) 0.0302(13) 0.0016(10) 0.0078(10) 0.0013(9)
C66 0.0263(13) 0.0217(12) 0.0356(15) 0.0001(11) 0.0100(11) 0.0041(10)
C67 0.0342(14) 0.0259(13) 0.0345(15) -0.0061(11) 0.0148(12) 0.0011(11)
C68 0.0307(14) 0.0267(13) 0.0266(13) -0.0031(10) 0.0097(11) -0.0015(11)
C69 0.0229(12) 0.0210(12) 0.0241(12) 0.0008(10) 0.0059(10) 0.0003(10)
C70 0.0177(11) 0.0174(11) 0.0259(12) 0.0000(9) 0.0067(9) -0.0011(9)
C71 0.125(4) 0.052(2) 0.0269(17) 0.0011(16) -0.003(2) 0.036(2)
C72 0.0377(15) 0.0334(15) 0.0294(14) -0.0073(12) 0.0118(12) 0.0013(12)
C73 0.0207(12) 0.0232(12) 0.0247(13) 0.0039(10) 0.0065(10) -0.0004(10)
C74 0.0257(13) 0.0237(13) 0.0268(13) 0.0006(10) 0.0061(10) -0.0007(10)
C75 0.0309(14) 0.0329(14) 0.0257(13) 0.0016(11) 0.0094(11) 0.0023(11)
C76 0.0337(15) 0.0395(16) 0.0313(15) 0.0013(12) 0.0159(12) -0.0062(12)
C77 0.0327(14) 0.0321(14) 0.0341(15) 0.0014(12) 0.0152(12) -0.0070(11)
C78 0.0223(12) 0.0231(12) 0.0287(13) 0.0006(10) 0.0084(10) -0.0019(10)
C79 0.0209(12) 0.0220(12) 0.0289(13) 0.0019(10) 0.0071(10) -0.0005(9)
C80 0.0246(13) 0.0209(12) 0.0378(15) -0.0012(11) 0.0099(11) -0.0039(10)
C81 0.0286(13) 0.0200(12) 0.0362(15) -0.0045(11) 0.0074(11) -0.0017(10)
C82 0.0249(13) 0.0224(12) 0.0326(14) -0.0014(10) 0.0094(11) 0.0013(10)
C83 0.0228(12) 0.0198(12) 0.0274(13) 0.0014(10) 0.0089(10) 0.0000(9)
C84 0.0179(11) 0.0186(11) 0.0248(12) 0.0006(9) 0.0032(9) 0.0014(9)
C85 0.0397(16) 0.0363(16) 0.0322(15) 0.0007(12) 0.0146(13) -0.0018(12)
C86 0.0385(16) 0.0330(15) 0.0417(17) -0.0085(13) 0.0163(13) -0.0078(12)
C87 0.0213(12) 0.0164(11) 0.0315(13) 0.0018(10) 0.0091(10) 0.0024(9)
C88 0.0210(12) 0.0243(12) 0.0280(13) 0.0001(10) 0.0064(10) 0.0013(10)
C89 0.0280(13) 0.0255(13) 0.0334(14) 0.0013(11) 0.0113(11) -0.0012(10)
C90 0.0266(13) 0.0299(14) 0.0383(15) 0.0024(12) 0.0156(12) 0.0006(11)
C91 0.0223(12) 0.0251(13) 0.0408(16) 0.0022(11) 0.0111(11) 0.0011(10)
C92 0.0188(11) 0.0190(12) 0.0330(14) 0.0027(10) 0.0050(10) 0.0010(9)
C93 0.0193(12) 0.0159(11) 0.0352(14) 0.0041(10) 0.0031(10) 0.0004(9)
C94 0.0181(12) 0.0248(13) 0.0406(16) 0.0054(11) 0.0005(11) -0.0005(10)
C95 0.0213(12) 0.0243(13) 0.0404(16) 0.0038(11) -0.0061(11) -0.0010(10)
C96 0.0273(13) 0.0202(12) 0.0309(14) 0.0026(10) -0.0023(11) 0.0002(10)
C97 0.0222(12) 0.0184(12) 0.0318(14) 0.0022(10) 0.0013(10) 0.0008(9)
C98 0.0199(11) 0.0162(11) 0.0306(14) 0.0009(10) 0.0019(10) 0.0015(9)
C99 0.0318(15) 0.0434(17) 0.0335(15) 0.0009(13) 0.0135(12) -0.0025(12)
C100 0.0348(15) 0.0344(15) 0.0340(15) 0.0041(12) -0.0070(12) 0.0008(12)
C101 0.055(2) 0.059(2) 0.0428(18) -0.0142(16) 0.0180(16) -0.0079(17)
C102 0.0462(17) 0.0293(14) 0.0306(15) -0.0016(12) 0.0094(13) -0.0082(13)
C103 0.0488(18) 0.0385(16) 0.0336(15) -0.0056(13) 0.0158(13) -0.0122(14)
C104 0.052(2) 0.050(2) 0.0493(19) 0.0082(16) 0.0141(16) 0.0056(16)
C105 0.071(2) 0.051(2) 0.0416(18) 0.0098(16) 0.0188(17) 0.0073(18)
C106 0.0326(15) 0.064(2) 0.0307(16) 0.0064(15) 0.0073(12) 0.0063(14)
C107 0.056(2) 0.064(2) 0.0334(17) -0.0072(16) 0.0051(15) 0.0202(17)
C108 0.122(4) 0.064(3) 0.048(2) -0.013(2) 0.015(2) -0.007(3)
C109 0.0416(18) 0.051(2) 0.054(2) -0.0077(16) 0.0143(15) -0.0047(15)
C110 0.0387(16) 0.0293(14) 0.0369(16) 0.0042(12) 0.0042(13) -0.0030(12)
C111 0.0407(17) 0.0424(17) 0.0470(18) -0.0076(14) 0.0137(14) -0.0033(14)
C112 0.0421(18) 0.052(2) 0.065(2) 0.0045(17) 0.0087(16) 0.0069(15)
C113 0.065(2) 0.061(2) 0.0390(18) -0.0059(16) 0.0072(16) 0.0080(18)
C114 0.0321(15) 0.0492(18) 0.0327(16) 0.0023(13) 0.0072(12) 0.0048(13)
C115 0.094(3) 0.045(2) 0.0420(19) 0.0054(16) 0.0195(19) 0.0101(19)
C116 0.247(8) 0.056(3) 0.080(3) 0.012(3) 0.057(4) -0.017(4)
F21 0.178(3) 0.0834(18) 0.0331(11) 0.0139(11) 0.0332(15) 0.0341(18)
F22 0.178(3) 0.108(2) 0.0454(14) -0.0263(14) -0.0285(17) -0.014(2)
F23 0.237(4) 0.120(2) 0.0254(11) -0.0044(12) 0.0077(16) 0.115(3)
F24 0.0457(11) 0.1079(17) 0.0289(9) 0.0001(10) 0.0168(8) -0.0096(11)
F25 0.0684(13) 0.0465(11) 0.0386(10) -0.0107(8) -0.0015(9) -0.0103(9)
F26 0.0771(13) 0.0520(11) 0.0255(9) 0.0031(8) 0.0083(9) 0.0257(10)
F27 0.0499(17) 0.117(6) 0.055(4) -0.041(3) 0.040(2) -0.026(3)
F28 0.078(3) 0.0336(13) 0.0446(18) -0.0149(12) 0.030(2) -0.018(2)
F27' 0.0499(17) 0.117(6) 0.055(4) -0.041(3) 0.040(2) -0.026(3)
F28' 0.078(3) 0.0336(13) 0.0446(18) -0.0149(12) 0.030(2) -0.018(2)
F29 0.0879(16) 0.0696(14) 0.0357(10) -0.0137(10) -0.0041(10) 0.0146(12)
F30 0.0569(12) 0.1054(18) 0.0334(10) -0.0173(11) 0.0127(9) -0.0014(12)
F31 0.045(3) 0.039(2) 0.058(3) -0.0155(17) 0.037(3) -0.012(2)
F31' 0.045(3) 0.039(2) 0.058(3) -0.0155(17) 0.037(3) -0.012(2)
F32 0.0713(13) 0.0364(10) 0.0766(14) -0.0126(9) 0.0427(11) 0.0078(9)
F33 0.0411(9) 0.0463(10) 0.0302(8) 0.0050(7) 0.0070(7) 0.0078(8)
F34 0.0559(11) 0.0515(11) 0.0419(10) -0.0159(9) 0.0080(9) 0.0054(9)
F35 0.0445(16) 0.071(4) 0.030(2) 0.003(2) 0.0181(13) -0.013(3)
F35' 0.0445(16) 0.071(4) 0.030(2) 0.003(2) 0.0181(13) -0.013(3)
F38 0.0453(11) 0.0781(14) 0.0406(10) 0.0198(10) -0.0093(8) 0.0111(10)
O1 0.0499(12) 0.0352(11) 0.0288(10) -0.0039(8) 0.0043(9) -0.0035(9)
F36 0.0552(12) 0.124(2) 0.0348(10) 0.0138(11) 0.0027(9) -0.0297(13)
F37 0.182(3) 0.0535(13) 0.0381(11) 0.0008(10) 0.0159(14) 0.0481(16)
N13 0.0208(10) 0.0176(10) 0.0199(10) 0.0005(8) 0.0038(8) 0.0028(8)
N14 0.0215(10) 0.0206(10) 0.0258(11) -0.0010(8) 0.0092(8) -0.0033(8)
N15 0.0141(9) 0.0228(10) 0.0232(10) 0.0022(8) 0.0026(8) 0.0006(8)

loop_
_atom_type_symbol
_atom_type_description
_atom_type_scat_dispersion_real
_atom_type_scat_dispersion_imag
_atom_type_scat_source
C C 0.0033 0.0016 'International Tables Vol C Tables 4.2.6.8 and 6.1.1.4'
H H 0.0000 0.0000 'International Tables Vol C Tables 4.2.6.8 and 6.1.1.4'
Cl Cl 0.1484 0.1585 'International Tables Vol C Tables 4.2.6.8 and 6.1.1.4'
F F 0.0171 0.0103 'International Tables Vol C Tables 4.2.6.8 and 6.1.1.4'
N N 0.0061 0.0033 'International Tables Vol C Tables 4.2.6.8 and 6.1.1.4'
O O 0.0106 0.0060 'International Tables Vol C Tables 4.2.6.8 and 6.1.1.4'

loop_
_geom_angle_atom_site_label_1
_geom_angle_atom_site_label_2
_geom_angle_atom_site_label_3
_geom_angle
_geom_angle_site_symmetry_1
_geom_angle_site_symmetry_3
_geom_angle_publ_flag
C2 C1 C6 120.2(2) . . ?
C2 C1 Cl1 120.3(2) . . ?
C6 C1 Cl1 119.4(2) . . ?
C2 C1 C8' 120.9(11) . . ?
C6 C1 C8' 118.3(11) . . ?
C1 C2 C3 120.1(2) . . ?
C1 C2 N5 120.3(2) . . ?
C3 C2 N5 119.6(2) . . ?
C2 C3 C4 120.5(2) . . ?
C2 C3 C8 117.3(5) . . ?
C4 C3 C8 122.1(5) . . ?
C2 C3 Cl1' 118.6(3) . . ?
C4 C3 Cl1' 120.9(3) . . ?
C5 C4 C3 118.3(2) . . ?
C5 C4 N4 120.3(2) . . ?
C3 C4 N4 121.4(2) . . ?
C6 C5 C4 121.7(2) . . ?
C6 C5 C7 118.0(2) . . ?
C4 C5 C7 120.2(2) . . ?
C5 C6 C1 119.1(2) . . ?
C5 C6 N3 119.5(2) . . ?
C1 C6 N3 121.4(2) . . ?
N1 C7 C5 177.4(3) . . ?
C10 C9 N3 128.6(2) . . ?
C10 C9 C14 122.7(2) . . ?
N3 C9 C14 108.7(2) . . ?
C9 C10 C11 116.7(2) . . ?
C10 C11 C12 121.9(3) . . ?
C10 C11 C21 119.1(3) . . ?
C12 C11 C21 119.0(2) . . ?
C13 C12 C11 120.3(2) . . ?
C12 C13 C14 119.4(2) . . ?
C13 C14 C9 119.0(2) . . ?
C13 C14 C15 133.9(2) . . ?
C9 C14 C15 107.1(2) . . ?
C16 C15 C20 119.2(2) . . ?
C16 C15 C14 133.8(2) . . ?
C20 C15 C14 107.0(2) . . ?
C17 C16 C15 119.4(2) . . ?
C16 C17 C18 120.5(2) . . ?
C19 C18 C17 122.1(3) . . ?
C19 C18 C22 119.7(3) . . ?
C17 C18 C22 118.2(2) . . ?
C20 C19 C18 116.5(2) . . ?
C19 C20 N3 129.1(2) . . ?
C19 C20 C15 122.4(2) . . ?
N3 C20 C15 108.5(2) . . ?
F2' C21 F1' 106.2(7) . . ?
F1 C21 F2 112.4(4) . . ?
F1 C21 F3 105.9(3) . . ?
F2 C21 F3 104.4(3) . . ?
F2' C21 F3' 103.3(7) . . ?
F1' C21 F3' 96.4(7) . . ?
F2' C21 C11 116.1(4) . . ?
F1' C21 C11 120.6(5) . . ?
F1 C21 C11 113.4(3) . . ?
F2 C21 C11 111.2(3) . . ?
F3 C21 C11 108.9(3) . . ?
F3' C21 C11 111.3(4) . . ?
F5 C22 F6 116.2(4) . . ?
F6' C22 F5' 106.8(6) . . ?
F5 C22 F4 103.6(3) . . ?
F6 C22 F4 102.4(3) . . ?
F6' C22 C18 123.0(4) . . ?
F5 C22 C18 114.2(3) . . ?
F6 C22 C18 111.8(3) . . ?
F5' C22 C18 121.7(5) . . ?
F4 C22 C18 107.2(3) . . ?
F6' C22 F4' 97.6(7) . . ?
F5' C22 F4' 93.1(7) . . ?
C18 C22 F4' 107.1(3) . . ?
N2 C8 C3 169.6(12) . . ?
N2' C8' C1 145(2) . . ?
C102 O2 C103 117.0(2) . . ?
C20 N3 C9 108.74(19) . . ?
C20 N3 C6 126.00(19) . . ?
C9 N3 C6 124.43(19) . . ?
C23 N4 C4 126.2(2) . . ?
C23 N4 C34 107.96(19) . . ?
C4 N4 C34 125.6(2) . . ?
C37 N5 C48 108.67(19) . . ?
C37 N5 C2 125.78(19) . . ?
C48 N5 C2 125.4(2) . . ?
C106 O4 C107 117.6(2) . . ?
C110 O6 C111 117.3(2) . . ?
C114 O8 C115 116.3(2) . . ?
C24 C23 N4 128.9(2) . . ?
C24 C23 C28 122.1(2) . . ?
N4 C23 C28 109.1(2) . . ?
C25 C24 C23 116.9(2) . . ?
C24 C25 C26 121.9(3) . . ?
C24 C25 C35 118.6(3) . . ?
C26 C25 C35 119.4(2) . . ?
C27 C26 C25 120.8(2) . . ?
C26 C27 C28 118.8(3) . . ?
C27 C28 C23 119.6(2) . . ?
C27 C28 C29 133.5(2) . . ?
C23 C28 C29 106.9(2) . . ?
C30 C29 C34 119.8(2) . . ?
C30 C29 C28 132.9(2) . . ?
C34 C29 C28 107.3(2) . . ?
C31 C30 C29 118.9(2) . . ?
C30 C31 C32 120.6(2) . . ?
C33 C32 C31 121.8(2) . . ?
C33 C32 C36 120.0(2) . . ?
C31 C32 C36 118.2(2) . . ?
C34 C33 C32 116.7(2) . . ?
C33 C34 C29 122.2(2) . . ?
C33 C34 N4 129.1(2) . . ?
C29 C34 N4 108.7(2) . . ?
F7' C35 F8' 103.0(9) . . ?
F8 C35 F7 106.4(4) . . ?
F7' C35 F9' 106.4(9) . . ?
F8' C35 F9' 108.9(9) . . ?
F8 C35 F9 104.4(4) . . ?
F7 C35 F9 105.9(4) . . ?
F7' C35 C25 114.5(5) . . ?
F8' C35 C25 112.4(5) . . ?
F8 C35 C25 114.4(3) . . ?
F7 C35 C25 114.8(3) . . ?
F9' C35 C25 111.0(5) . . ?
F9 C35 C25 110.1(3) . . ?
F12 C36 F10 104.5(10) . . ?
F12 C36 F11 105.1(11) . . ?
F10 C36 F11 105.8(2) . . ?
F10 C36 F12' 112(3) . . ?
F11 C36 F12' 107(3) . . ?
F12 C36 C32 115.4(6) . . ?
F10 C36 C32 113.1(3) . . ?
F11 C36 C32 112.0(3) . . ?
F12' C36 C32 106.5(18) . . ?
C38 C37 N5 128.5(2) . . ?
C38 C37 C42 122.9(2) . . ?
N5 C37 C42 108.6(2) . . ?
C39 C38 C37 116.6(2) . . ?
C38 C39 C40 121.9(2) . . ?
C38 C39 C49 119.8(2) . . ?
C40 C39 C49 118.2(2) . . ?
C41 C40 C39 120.7(2) . . ?
C40 C41 C42 119.0(2) . . ?
C41 C42 C37 118.8(2) . . ?
C41 C42 C43 134.2(2) . . ?
C37 C42 C43 106.9(2) . . ?
C44 C43 C48 118.7(2) . . ?
C44 C43 C42 134.0(2) . . ?
C48 C43 C42 107.2(2) . . ?
C45 C44 C43 119.0(2) . . ?
C44 C45 C46 120.8(2) . . ?
C47 C46 C45 121.9(2) . . ?
C47 C46 C50 118.8(2) . . ?
C45 C46 C50 119.3(2) . . ?
C48 C47 C46 116.4(2) . . ?
C47 C48 N5 128.3(2) . . ?
C47 C48 C43 123.2(2) . . ?
N5 C48 C43 108.5(2) . . ?
F13' C49 F15 90.8(6) . . ?
F13' C49 F14 121.0(6) . . ?
F15 C49 F14 106.2(2) . . ?
F15 C49 F13 111.8(3) . . ?
F14 C49 F13 100.6(3) . . ?
F13' C49 C39 111.1(7) . . ?
F15 C49 C39 112.7(3) . . ?
F14 C49 C39 112.8(2) . . ?
F13 C49 C39 111.9(3) . . ?
F16' C50 F18' 107.8(8) . . ?
F16 C50 F18 110.6(4) . . ?
F16 C50 F17 105.9(3) . . ?
F18 C50 F17 103.1(3) . . ?
F16' C50 F17' 97.1(8) . . ?
F18' C50 F17' 106.3(7) . . ?
F16' C50 C46 118.5(7) . . ?
F18' C50 C46 115.4(5) . . ?
F16 C50 C46 113.3(3) . . ?
F18 C50 C46 111.8(3) . . ?
F17 C50 C46 111.5(3) . . ?
F17' C50 C46 109.7(4) . . ?
C56 C51 C52 119.9(2) . . ?
C56 C51 C58' 117.9(8) . . ?
C52 C51 C58' 121.9(9) . . ?
C56 C51 Cl2 119.90(19) . . ?
C52 C51 Cl2 120.16(19) . . ?
C53 C52 C51 119.9(2) . . ?
C53 C52 N15 120.0(2) . . ?
C51 C52 N15 120.1(2) . . ?
C52 C53 C54 120.8(2) . . ?
C52 C53 C58 122.8(6) . . ?
C54 C53 C58 116.4(6) . . ?
C52 C53 Cl2' 116.3(3) . . ?
C54 C53 Cl2' 123.0(3) . . ?
C55 C54 C53 118.2(2) . . ?
C55 C54 N14 120.2(2) . . ?
C53 C54 N14 121.6(2) . . ?
C56 C55 C54 121.7(2) . . ?
C56 C55 C57 118.5(2) . . ?
C54 C55 C57 119.8(2) . . ?
C55 C56 C51 119.4(2) . . ?
C55 C56 N13 119.2(2) . . ?
C51 C56 N13 121.5(2) . . ?
N11 C57 C55 177.3(3) . . ?
C60 C59 N13 128.3(2) . . ?
C60 C59 C64 122.8(2) . . ?
N13 C59 C64 108.9(2) . . ?
C59 C60 C61 116.5(2) . . ?
N12 C58 C53 173.8(15) . . ?
N12' C58' C51 176(2) . . ?
C60 C61 C62 122.1(3) . . ?
C60 C61 C71 119.2(3) . . ?
C62 C61 C71 118.7(3) . . ?
C63 C62 C61 120.2(2) . . ?
C62 C63 C64 119.3(2) . . ?
C63 C64 C59 119.2(2) . . ?
C63 C64 C65 133.7(2) . . ?
C59 C64 C65 107.1(2) . . ?
C66 C65 C70 119.6(2) . . ?
C66 C65 C64 133.7(2) . . ?
C70 C65 C64 106.7(2) . . ?
C67 C66 C65 118.8(2) . . ?
C66 C67 C68 120.9(2) . . ?
C69 C68 C67 121.7(2) . . ?
C69 C68 C72 120.3(2) . . ?
C67 C68 C72 118.0(2) . . ?
C70 C69 C68 116.7(2) . . ?
C69 C70 N13 128.9(2) . . ?
C69 C70 C65 122.3(2) . . ?
N13 C70 C65 108.8(2) . . ?
F21 C71 F23 108.9(4) . . ?
F21 C71 F22 104.6(3) . . ?
F23 C71 F22 105.4(4) . . ?
F21 C71 C61 113.6(3) . . ?
F23 C71 C61 112.5(3) . . ?
F22 C71 C61 111.1(4) . . ?
F25 C72 F26 106.0(2) . . ?
F25 C72 F24 106.3(2) . . ?
F26 C72 F24 107.1(2) . . ?
F25 C72 C68 112.3(2) . . ?
F26 C72 C68 113.0(2) . . ?
F24 C72 C68 111.7(2) . . ?
C74 C73 C78 122.4(2) . . ?
C74 C73 N14 128.8(2) . . ?
C78 C73 N14 108.8(2) . . ?
C75 C74 C73 117.1(2) . . ?
C74 C75 C76 121.6(2) . . ?
C74 C75 C85 119.2(2) . . ?
C76 C75 C85 119.1(2) . . ?
C77 C76 C75 120.6(2) . . ?
C76 C77 C78 119.2(2) . . ?
C77 C78 C73 119.1(2) . . ?
C77 C78 C79 133.7(2) . . ?
C73 C78 C79 107.2(2) . . ?
C80 C79 C84 119.2(2) . . ?
C80 C79 C78 133.4(2) . . ?
C84 C79 C78 107.4(2) . . ?
C81 C80 C79 118.6(2) . . ?
C80 C81 C82 120.7(2) . . ?
C83 C82 C81 122.3(2) . . ?
C83 C82 C86 119.7(2) . . ?
C81 C82 C86 118.0(2) . . ?
C82 C83 C84 116.3(2) . . ?
C83 C84 C79 123.0(2) . . ?
C83 C84 N14 128.7(2) . . ?
C79 C84 N14 108.3(2) . . ?
F27' C85 F28' 77.3(13) . . ?
F27' C85 F29 116.9(12) . . ?
F28' C85 F29 121.6(6) . . ?
F29 C85 F27 101.7(4) . . ?
F29 C85 F28 100.3(3) . . ?
F27 C85 F28 114.0(5) . . ?
F27' C85 C75 113.9(13) . . ?
F28' C85 C75 110.6(6) . . ?
F29 C85 C75 112.3(2) . . ?
F27 C85 C75 113.5(4) . . ?
F28 C85 C75 113.5(3) . . ?
F31' C86 F30 95.3(8) . . ?
F31' C86 F32 118.5(6) . . ?
F30 C86 F32 106.0(2) . . ?
F30 C86 F31 110.7(3) . . ?
F32 C86 F31 101.5(3) . . ?
F31' C86 C82 111.1(9) . . ?
F30 C86 C82 112.7(2) . . ?
F32 C86 C82 112.0(2) . . ?
F31 C86 C82 113.2(3) . . ?
C88 C87 N15 128.5(2) . . ?
C88 C87 C92 122.7(2) . . ?
N15 C87 C92 108.8(2) . . ?
C87 C88 C89 116.7(2) . . ?
C88 C89 C90 121.9(2) . . ?
C88 C89 C99 119.4(2) . . ?
C90 C89 C99 118.7(2) . . ?
C91 C90 C89 120.2(2) . . ?
C90 C91 C92 119.4(2) . . ?
C91 C92 C87 118.9(2) . . ?
C91 C92 C93 134.1(2) . . ?
C87 C92 C93 106.8(2) . . ?
C94 C93 C98 118.7(2) . . ?
C94 C93 C92 133.9(2) . . ?
C98 C93 C92 107.3(2) . . ?
C95 C94 C93 118.9(2) . . ?
C94 C95 C96 120.9(2) . . ?
C97 C96 C95 121.8(2) . . ?
C97 C96 C100 118.7(2) . . ?
C95 C96 C100 119.5(2) . . ?
C98 C97 C96 116.5(2) . . ?
C97 C98 N15 128.6(2) . . ?
C97 C98 C93 123.2(2) . . ?
N15 C98 C93 108.2(2) . . ?
F33 C99 F35 109.6(4) . . ?
F33 C99 F34 105.9(2) . . ?
F35 C99 F34 101.7(3) . . ?
F33 C99 F35' 97.5(9) . . ?
F34 C99 F35' 119.9(7) . . ?
F33 C99 C89 112.4(2) . . ?
F35 C99 C89 113.9(4) . . ?
F34 C99 C89 112.6(2) . . ?
F35' C99 C89 107.6(9) . . ?
F37 C100 F38 106.9(2) . . ?
F37 C100 F36 106.2(3) . . ?
F38 C100 F36 104.3(2) . . ?
F37 C100 C96 113.2(2) . . ?
F38 C100 C96 113.5(3) . . ?
F36 C100 C96 112.0(2) . . ?
O1 C102 O2 123.0(3) . . ?
O1 C102 C101 125.6(3) . . ?
O2 C102 C101 111.4(2) . . ?
O2 C103 C104 106.7(2) . . ?
O3 C106 O4 123.6(3) . . ?
O3 C106 C105 124.4(3) . . ?
O4 C106 C105 112.1(3) . . ?
O4 C107 C108 107.7(3) . . ?
O5 C110 O6 123.4(3) . . ?
O5 C110 C109 125.6(3) . . ?
O6 C110 C109 111.0(2) . . ?
O6 C111 C112 106.9(3) . . ?
O7 C114 O8 123.6(3) . . ?
O7 C114 C113 124.2(3) . . ?
O8 C114 C113 112.1(3) . . ?
O8 C115 C116 107.0(3) . . ?
C85 F27' F28' 51.6(9) . . ?
C85 F28' F27' 51.1(13) . . ?
C70 N13 C59 108.48(19) . . ?
C70 N13 C56 124.77(19) . . ?
C59 N13 C56 125.81(19) . . ?
C73 N14 C54 125.5(2) . . ?
C73 N14 C84 108.27(19) . . ?
C54 N14 C84 126.0(2) . . ?
C87 N15 C98 108.79(19) . . ?
C87 N15 C52 125.42(19) . . ?
C98 N15 C52 125.5(2) . . ?

loop_
_geom_bond_atom_site_label_1
_geom_bond_atom_site_label_2
_geom_bond_distance
_geom_bond_site_symmetry_2
_geom_bond_publ_flag
C1 C2 1.389(3) . ?
C1 C6 1.396(3) . ?
C1 Cl1 1.699(4) . ?
C1 C8' 1.73(2) . ?
C2 C3 1.396(3) . ?
C2 N5 1.415(3) . ?
C3 C4 1.403(3) . ?
C3 C8 1.656(8) . ?
C3 Cl1' 1.686(9) . ?
C4 C5 1.396(3) . ?
C4 N4 1.408(3) . ?
C5 C6 1.393(3) . ?
C5 C7 1.498(3) . ?
C6 N3 1.417(3) . ?
C7 N1 1.050(3) . ?
C9 C10 1.384(4) . ?
C9 N3 1.394(3) . ?
C9 C14 1.405(3) . ?
C10 C11 1.385(4) . ?
C11 C12 1.407(4) . ?
C11 C21 1.493(4) . ?
C12 C13 1.372(4) . ?
C13 C14 1.397(3) . ?
C14 C15 1.439(4) . ?
C15 C16 1.393(3) . ?
C15 C20 1.411(3) . ?
C16 C17 1.375(4) . ?
C17 C18 1.397(4) . ?
C18 C19 1.393(3) . ?
C18 C22 1.497(4) . ?
C19 C20 1.390(3) . ?
C20 N3 1.392(3) . ?
C21 F2' 1.277(9) . ?
C21 F1' 1.294(12) . ?
C21 F1 1.303(4) . ?
C21 F2 1.312(5) . ?
C21 F3 1.359(4) . ?
C21 F3' 1.407(11) . ?
C22 F6' 1.231(8) . ?
C22 F5 1.261(4) . ?
C22 F6 1.275(4) . ?
C22 F5' 1.316(11) . ?
C22 F4 1.413(4) . ?
C22 F4' 1.547(9) . ?
C8 N2 0.942(10) . ?
C8' N2' 0.997(16) . ?
F7 C35 1.297(4) . ?
F8 C35 1.293(4) . ?
F9 C35 1.319(4) . ?
F7' C35 1.268(12) . ?
F8' C35 1.276(10) . ?
F9' C35 1.303(12) . ?
O2 C102 1.337(4) . ?
O2 C103 1.448(3) . ?
N4 C23 1.397(3) . ?
N4 C34 1.408(3) . ?
N5 C37 1.397(3) . ?
N5 C48 1.398(3) . ?
O3 C106 1.210(3) . ?
O4 C106 1.327(4) . ?
O4 C107 1.455(4) . ?
O5 C110 1.208(3) . ?
O6 C110 1.338(3) . ?
O6 C111 1.445(4) . ?
O7 C114 1.213(3) . ?
O8 C114 1.320(4) . ?
O8 C115 1.451(4) . ?
F10 C36 1.320(4) . ?
F11 C36 1.335(4) . ?
F12 C36 1.31(2) . ?
F12' C36 1.40(6) . ?
F13 C49 1.395(5) . ?
F13' C49 1.222(14) . ?
F14 C49 1.335(3) . ?
F15 C49 1.313(4) . ?
F16 C50 1.312(4) . ?
F17 C50 1.358(5) . ?
F18 C50 1.327(5) . ?
F16' C50 1.287(15) . ?
F17' C50 1.387(11) . ?
F18' C50 1.302(11) . ?
C23 C24 1.388(4) . ?
C23 C28 1.407(3) . ?
C24 C25 1.387(4) . ?
C25 C26 1.395(4) . ?
C25 C35 1.490(4) . ?
C26 C27 1.375(4) . ?
C27 C28 1.395(4) . ?
C28 C29 1.441(4) . ?
C29 C30 1.397(4) . ?
C29 C34 1.403(3) . ?
C30 C31 1.373(4) . ?
C31 C32 1.406(4) . ?
C32 C33 1.391(3) . ?
C32 C36 1.485(4) . ?
C33 C34 1.388(3) . ?
C37 C38 1.388(3) . ?
C37 C42 1.411(3) . ?
C38 C39 1.383(4) . ?
C39 C40 1.402(4) . ?
C39 C49 1.500(4) . ?
C40 C41 1.380(4) . ?
C41 C42 1.396(3) . ?
C42 C43 1.442(3) . ?
C43 C44 1.399(3) . ?
C43 C48 1.410(3) . ?
C44 C45 1.378(4) . ?
C45 C46 1.400(4) . ?
C46 C47 1.391(3) . ?
C46 C50 1.488(4) . ?
C47 C48 1.381(3) . ?
C51 C56 1.395(3) . ?
C51 C52 1.399(3) . ?
C51 C58' 1.464(14) . ?
C51 Cl2 1.717(3) . ?
C52 C53 1.397(3) . ?
C52 N15 1.412(3) . ?
C53 C54 1.401(3) . ?
C53 C58 1.467(14) . ?
C53 Cl2' 1.752(6) . ?
C54 C55 1.396(3) . ?
C54 N14 1.404(3) . ?
C55 C56 1.393(3) . ?
C55 C57 1.485(3) . ?
C56 N13 1.418(3) . ?
C57 N11 1.084(3) . ?
C59 C60 1.380(4) . ?
C59 N13 1.394(3) . ?
C59 C64 1.401(3) . ?
C60 C61 1.383(4) . ?
C58 N12 1.114(12) . ?
C58' N12' 1.122(13) . ?
C61 C62 1.407(4) . ?
C61 C71 1.493(4) . ?
C62 C63 1.367(4) . ?
C63 C64 1.394(3) . ?
C64 C65 1.444(4) . ?
C65 C66 1.392(3) . ?
C65 C70 1.410(3) . ?
C66 C67 1.378(4) . ?
C67 C68 1.400(4) . ?
C68 C69 1.390(3) . ?
C68 C72 1.495(4) . ?
C69 C70 1.390(3) . ?
C70 N13 1.391(3) . ?
C71 F21 1.303(5) . ?
C71 F23 1.315(4) . ?
C71 F22 1.348(6) . ?
C72 F25 1.329(3) . ?
C72 F26 1.332(3) . ?
C72 F24 1.333(3) . ?
C73 C74 1.390(3) . ?
C73 C78 1.402(3) . ?
C73 N14 1.402(3) . ?
C74 C75 1.383(4) . ?
C75 C76 1.401(4) . ?
C75 C85 1.490(4) . ?
C76 C77 1.375(4) . ?
C77 C78 1.397(3) . ?
C78 C79 1.445(3) . ?
C79 C80 1.401(3) . ?
C79 C84 1.404(3) . ?
C80 C81 1.377(4) . ?
C81 C82 1.402(4) . ?
C82 C83 1.382(3) . ?
C82 C86 1.494(4) . ?
C83 C84 1.386(3) . ?
C84 N14 1.411(3) . ?
C85 F27' 1.20(3) . ?
C85 F28' 1.211(14) . ?
C85 F29 1.325(3) . ?
C85 F27 1.370(8) . ?
C85 F28 1.395(5) . ?
C86 F31' 1.28(2) . ?
C86 F30 1.326(3) . ?
C86 F32 1.339(3) . ?
C86 F31 1.370(6) . ?
C87 C88 1.383(3) . ?
C87 N15 1.392(3) . ?
C87 C92 1.412(3) . ?
C88 C89 1.390(3) . ?
C89 C90 1.403(4) . ?
C89 C99 1.487(4) . ?
C90 C91 1.381(4) . ?
C91 C92 1.394(4) . ?
C92 C93 1.446(4) . ?
C93 C94 1.399(3) . ?
C93 C98 1.410(3) . ?
C94 C95 1.378(4) . ?
C95 C96 1.397(4) . ?
C96 C97 1.393(3) . ?
C96 C100 1.492(4) . ?
C97 C98 1.378(4) . ?
C98 N15 1.407(3) . ?
C99 F33 1.341(3) . ?
C99 F35 1.342(8) . ?
C99 F34 1.343(3) . ?
C99 F35' 1.37(2) . ?
C100 F37 1.308(4) . ?
C100 F38 1.322(3) . ?
C100 F36 1.339(4) . ?
C101 C102 1.484(4) . ?
C102 O1 1.211(3) . ?
C103 C104 1.512(4) . ?
C105 C106 1.493(5) . ?
C107 C108 1.490(5) . ?
C109 C110 1.487(4) . ?
C111 C112 1.501(4) . ?
C113 C114 1.491(4) . ?
C115 C116 1.496(5) . ?
F27' F28' 1.51(2) . ?

loop_
_geom_torsion_atom_site_label_1
_geom_torsion_atom_site_label_2
_geom_torsion_atom_site_label_3
_geom_torsion_atom_site_label_4
_geom_torsion
_geom_torsion_site_symmetry_1
_geom_torsion_site_symmetry_2
_geom_torsion_site_symmetry_3
_geom_torsion_site_symmetry_4
_geom_torsion_publ_flag
C6 C1 C2 C3 -0.1(3) . . . . ?
Cl1 C1 C2 C3 179.7(2) . . . . ?
C8' C1 C2 C3 171.1(9) . . . . ?
C6 C1 C2 N5 -178.5(2) . . . . ?
Cl1 C1 C2 N5 1.3(3) . . . . ?
C8' C1 C2 N5 -7.3(9) . . . . ?
C1 C2 C3 C4 2.4(3) . . . . ?
N5 C2 C3 C4 -179.2(2) . . . . ?
C1 C2 C3 C8 -174.2(5) . . . . ?
N5 C2 C3 C8 4.2(6) . . . . ?
C1 C2 C3 Cl1' -176.4(4) . . . . ?
N5 C2 C3 Cl1' 2.0(5) . . . . ?
C2 C3 C4 C5 -1.7(3) . . . . ?
C8 C3 C4 C5 174.7(5) . . . . ?
Cl1' C3 C4 C5 177.1(4) . . . . ?
C2 C3 C4 N4 177.2(2) . . . . ?
C8 C3 C4 N4 -6.4(6) . . . . ?
Cl1' C3 C4 N4 -4.0(5) . . . . ?
C3 C4 C5 C6 -1.4(3) . . . . ?
N4 C4 C5 C6 179.8(2) . . . . ?
C3 C4 C5 C7 174.3(2) . . . . ?
N4 C4 C5 C7 -4.5(3) . . . . ?
C4 C5 C6 C1 3.6(3) . . . . ?
C7 C5 C6 C1 -172.2(2) . . . . ?
C4 C5 C6 N3 -178.9(2) . . . . ?
C7 C5 C6 N3 5.3(3) . . . . ?
C2 C1 C6 C5 -2.9(3) . . . . ?
Cl1 C1 C6 C5 177.31(19) . . . . ?
C8' C1 C6 C5 -174.3(8) . . . . ?
C2 C1 C6 N3 179.7(2) . . . . ?
Cl1 C1 C6 N3 -0.1(3) . . . . ?
C8' C1 C6 N3 8.3(9) . . . . ?
N3 C9 C10 C11 179.2(2) . . . . ?
C14 C9 C10 C11 -0.6(4) . . . . ?
C9 C10 C11 C12 0.6(4) . . . . ?
C9 C10 C11 C21 -178.2(2) . . . . ?
C10 C11 C12 C13 -0.3(4) . . . . ?
C21 C11 C12 C13 178.6(3) . . . . ?
C11 C12 C13 C14 -0.2(4) . . . . ?
C12 C13 C14 C9 0.2(4) . . . . ?
C12 C13 C14 C15 -179.8(3) . . . . ?
C10 C9 C14 C13 0.1(4) . . . . ?
N3 C9 C14 C13 -179.6(2) . . . . ?
C10 C9 C14 C15 -179.9(2) . . . . ?
N3 C9 C14 C15 0.4(3) . . . . ?
C13 C14 C15 C16 -3.5(5) . . . . ?
C9 C14 C15 C16 176.5(3) . . . . ?
C13 C14 C15 C20 179.2(3) . . . . ?
C9 C14 C15 C20 -0.7(3) . . . . ?
C20 C15 C16 C17 -0.3(4) . . . . ?
C14 C15 C16 C17 -177.3(3) . . . . ?
C15 C16 C17 C18 -0.4(4) . . . . ?
C16 C17 C18 C19 0.7(4) . . . . ?
C16 C17 C18 C22 179.3(3) . . . . ?
C17 C18 C19 C20 -0.1(4) . . . . ?
C22 C18 C19 C20 -178.7(2) . . . . ?
C18 C19 C20 N3 176.6(2) . . . . ?
C18 C19 C20 C15 -0.6(4) . . . . ?
C16 C15 C20 C19 0.8(4) . . . . ?
C14 C15 C20 C19 178.6(2) . . . . ?
C16 C15 C20 N3 -176.9(2) . . . . ?
C14 C15 C20 N3 0.8(3) . . . . ?
C10 C11 C21 F2' 73.5(7) . . . . ?
C12 C11 C21 F2' -105.4(7) . . . . ?
C10 C11 C21 F1' -155.9(8) . . . . ?
C12 C11 C21 F1' 25.2(8) . . . . ?
C10 C11 C21 F1 -6.5(4) . . . . ?
C12 C11 C21 F1 174.6(3) . . . . ?
C10 C11 C21 F2 -134.3(3) . . . . ?
C12 C11 C21 F2 46.8(4) . . . . ?
C10 C11 C21 F3 111.2(3) . . . . ?
C12 C11 C21 F3 -67.7(4) . . . . ?
C10 C11 C21 F3' -44.3(6) . . . . ?
C12 C11 C21 F3' 136.9(5) . . . . ?
C19 C18 C22 F6' 56.4(9) . . . . ?
C17 C18 C22 F6' -122.2(8) . . . . ?
C19 C18 C22 F5 3.0(5) . . . . ?
C17 C18 C22 F5 -175.7(4) . . . . ?
C19 C18 C22 F6 -131.5(3) . . . . ?
C17 C18 C22 F6 49.9(4) . . . . ?
C19 C18 C22 F5' -159.8(8) . . . . ?
C17 C18 C22 F5' 21.5(9) . . . . ?
C19 C18 C22 F4 117.0(3) . . . . ?
C17 C18 C22 F4 -61.6(3) . . . . ?
C19 C18 C22 F4' -55.0(5) . . . . ?
C17 C18 C22 F4' 126.4(4) . . . . ?
C2 C3 C8 N2 -168(6) . . . . ?
C4 C3 C8 N2 15(7) . . . . ?
C2 C1 C8' N2' 93(5) . . . . ?
C6 C1 C8' N2' -96(5) . . . . ?
C19 C20 N3 C9 -178.2(2) . . . . ?
C15 C20 N3 C9 -0.6(3) . . . . ?
C19 C20 N3 C6 12.0(4) . . . . ?
C15 C20 N3 C6 -170.5(2) . . . . ?
C10 C9 N3 C20 -179.6(2) . . . . ?
C14 C9 N3 C20 0.2(3) . . . . ?
C10 C9 N3 C6 -9.5(4) . . . . ?
C14 C9 N3 C6 170.2(2) . . . . ?
C5 C6 N3 C20 75.3(3) . . . . ?
C1 C6 N3 C20 -107.4(3) . . . . ?
C5 C6 N3 C9 -93.1(3) . . . . ?
C1 C6 N3 C9 84.3(3) . . . . ?
C5 C4 N4 C23 -55.1(3) . . . . ?
C3 C4 N4 C23 126.1(3) . . . . ?
C5 C4 N4 C34 118.5(3) . . . . ?
C3 C4 N4 C34 -60.3(3) . . . . ?
C1 C2 N5 C37 -73.6(3) . . . . ?
C3 C2 N5 C37 108.0(3) . . . . ?
C1 C2 N5 C48 101.1(3) . . . . ?
C3 C2 N5 C48 -77.3(3) . . . . ?
C4 N4 C23 C24 -6.2(4) . . . . ?
C34 N4 C23 C24 179.3(2) . . . . ?
C4 N4 C23 C28 175.3(2) . . . . ?
C34 N4 C23 C28 0.8(3) . . . . ?
N4 C23 C24 C25 -179.0(2) . . . . ?
C28 C23 C24 C25 -0.6(4) . . . . ?
C23 C24 C25 C26 0.1(4) . . . . ?
C23 C24 C25 C35 177.9(2) . . . . ?
C24 C25 C26 C27 0.3(4) . . . . ?
C35 C25 C26 C27 -177.5(3) . . . . ?
C25 C26 C27 C28 -0.2(4) . . . . ?
C26 C27 C28 C23 -0.3(4) . . . . ?
C26 C27 C28 C29 179.7(3) . . . . ?
C24 C23 C28 C27 0.7(4) . . . . ?
N4 C23 C28 C27 179.4(2) . . . . ?
C24 C23 C28 C29 -179.3(2) . . . . ?
N4 C23 C28 C29 -0.6(3) . . . . ?
C27 C28 C29 C30 1.5(5) . . . . ?
C23 C28 C29 C30 -178.5(3) . . . . ?
C27 C28 C29 C34 -179.8(3) . . . . ?
C23 C28 C29 C34 0.3(3) . . . . ?
C34 C29 C30 C31 0.8(4) . . . . ?
C28 C29 C30 C31 179.5(3) . . . . ?
C29 C30 C31 C32 -0.6(4) . . . . ?
C30 C31 C32 C33 -0.8(4) . . . . ?
C30 C31 C32 C36 178.3(3) . . . . ?
C31 C32 C33 C34 1.7(4) . . . . ?
C36 C32 C33 C34 -177.3(2) . . . . ?
C32 C33 C34 C29 -1.5(4) . . . . ?
C32 C33 C34 N4 179.8(2) . . . . ?
C30 C29 C34 C33 0.2(4) . . . . ?
C28 C29 C34 C33 -178.8(2) . . . . ?
C30 C29 C34 N4 179.2(2) . . . . ?
C28 C29 C34 N4 0.2(3) . . . . ?
C23 N4 C34 C33 178.3(2) . . . . ?
C4 N4 C34 C33 3.7(4) . . . . ?
C23 N4 C34 C29 -0.6(3) . . . . ?
C4 N4 C34 C29 -175.2(2) . . . . ?
C24 C25 C35 F7' -43.1(9) . . . . ?
C26 C25 C35 F7' 134.7(9) . . . . ?
C24 C25 C35 F8' -160.2(9) . . . . ?
C26 C25 C35 F8' 17.6(10) . . . . ?
C24 C25 C35 F8 30.7(5) . . . . ?
C26 C25 C35 F8 -151.4(4) . . . . ?
C24 C25 C35 F7 154.2(4) . . . . ?
C26 C25 C35 F7 -27.9(5) . . . . ?
C24 C25 C35 F9' 77.4(10) . . . . ?
C26 C25 C35 F9' -104.7(10) . . . . ?
C24 C25 C35 F9 -86.4(5) . . . . ?
C26 C25 C35 F9 91.4(5) . . . . ?
C33 C32 C36 F12 1.7(14) . . . . ?
C31 C32 C36 F12 -177.4(13) . . . . ?
C33 C32 C36 F10 -118.6(3) . . . . ?
C31 C32 C36 F10 62.3(4) . . . . ?
C33 C32 C36 F11 121.9(3) . . . . ?
C31 C32 C36 F11 -57.2(4) . . . . ?
C33 C32 C36 F12' 5(3) . . . . ?
C31 C32 C36 F12' -174(3) . . . . ?
C48 N5 C37 C38 -177.4(2) . . . . ?
C2 N5 C37 C38 -2.0(4) . . . . ?
C48 N5 C37 C42 2.0(3) . . . . ?
C2 N5 C37 C42 177.5(2) . . . . ?
N5 C37 C38 C39 180.0(2) . . . . ?
C42 C37 C38 C39 0.6(4) . . . . ?
C37 C38 C39 C40 2.3(4) . . . . ?
C37 C38 C39 C49 -177.8(2) . . . . ?
C38 C39 C40 C41 -2.8(4) . . . . ?
C49 C39 C40 C41 177.4(3) . . . . ?
C39 C40 C41 C42 0.1(4) . . . . ?
C40 C41 C42 C37 2.7(4) . . . . ?
C40 C41 C42 C43 -178.0(3) . . . . ?
C38 C37 C42 C41 -3.1(4) . . . . ?
N5 C37 C42 C41 177.4(2) . . . . ?
C38 C37 C42 C43 177.4(2) . . . . ?
N5 C37 C42 C43 -2.1(3) . . . . ?
C41 C42 C43 C44 4.7(5) . . . . ?
C37 C42 C43 C44 -175.9(3) . . . . ?
C41 C42 C43 C48 -178.0(3) . . . . ?
C37 C42 C43 C48 1.4(3) . . . . ?
C48 C43 C44 C45 0.4(4) . . . . ?
C42 C43 C44 C45 177.5(3) . . . . ?
C43 C44 C45 C46 0.8(4) . . . . ?
C44 C45 C46 C47 -1.1(4) . . . . ?
C44 C45 C46 C50 -178.5(2) . . . . ?
C45 C46 C47 C48 0.1(4) . . . . ?
C50 C46 C47 C48 177.5(2) . . . . ?
C46 C47 C48 N5 -177.8(2) . . . . ?
C46 C47 C48 C43 1.2(4) . . . . ?
C37 N5 C48 C47 177.9(2) . . . . ?
C2 N5 C48 C47 2.4(4) . . . . ?
C37 N5 C48 C43 -1.2(3) . . . . ?
C2 N5 C48 C43 -176.6(2) . . . . ?
C44 C43 C48 C47 -1.5(4) . . . . ?
C42 C43 C48 C47 -179.3(2) . . . . ?
C44 C43 C48 N5 177.6(2) . . . . ?
C42 C43 C48 N5 -0.2(3) . . . . ?
C38 C39 C49 F13' 154.3(6) . . . . ?
C40 C39 C49 F13' -25.9(7) . . . . ?
C38 C39 C49 F15 -105.5(3) . . . . ?
C40 C39 C49 F15 74.3(3) . . . . ?
C38 C39 C49 F14 14.8(4) . . . . ?
C40 C39 C49 F14 -165.3(3) . . . . ?
C38 C39 C49 F13 127.4(3) . . . . ?
C40 C39 C49 F13 -52.7(4) . . . . ?
C47 C46 C50 F16' 145.5(8) . . . . ?
C45 C46 C50 F16' -37.0(9) . . . . ?
C47 C46 C50 F18' 15.5(6) . . . . ?
C45 C46 C50 F18' -167.0(6) . . . . ?
C47 C46 C50 F16 -75.7(4) . . . . ?
C45 C46 C50 F16 101.8(3) . . . . ?
C47 C46 C50 F18 158.6(3) . . . . ?
C45 C46 C50 F18 -24.0(4) . . . . ?
C47 C46 C50 F17 43.7(4) . . . . ?
C45 C46 C50 F17 -138.8(3) . . . . ?
C47 C46 C50 F17' -104.4(5) . . . . ?
C45 C46 C50 F17' 73.1(5) . . . . ?
C56 C51 C52 C53 -0.1(3) . . . . ?
C58' C51 C52 C53 -173.9(8) . . . . ?
Cl2 C51 C52 C53 177.33(19) . . . . ?
C56 C51 C52 N15 -178.2(2) . . . . ?
C58' C51 C52 N15 8.0(9) . . . . ?
Cl2 C51 C52 N15 -0.8(3) . . . . ?
C51 C52 C53 C54 2.4(3) . . . . ?
N15 C52 C53 C54 -179.4(2) . . . . ?
C51 C52 C53 C58 -176.6(8) . . . . ?
N15 C52 C53 C58 1.6(9) . . . . ?
C51 C52 C53 Cl2' -177.3(3) . . . . ?
N15 C52 C53 Cl2' 0.9(4) . . . . ?
C52 C53 C54 C55 -1.5(3) . . . . ?
C58 C53 C54 C55 177.6(8) . . . . ?
Cl2' C53 C54 C55 178.2(4) . . . . ?
C52 C53 C54 N14 178.6(2) . . . . ?
C58 C53 C54 N14 -2.4(8) . . . . ?
Cl2' C53 C54 N14 -1.7(5) . . . . ?
C53 C54 C55 C56 -1.9(3) . . . . ?
N14 C54 C55 C56 178.1(2) . . . . ?
C53 C54 C55 C57 174.9(2) . . . . ?
N14 C54 C55 C57 -5.2(3) . . . . ?
C54 C55 C56 C51 4.2(3) . . . . ?
C57 C55 C56 C51 -172.6(2) . . . . ?
C54 C55 C56 N13 -176.3(2) . . . . ?
C57 C55 C56 N13 6.9(3) . . . . ?
C52 C51 C56 C55 -3.2(3) . . . . ?
C58' C51 C56 C55 170.9(8) . . . . ?
Cl2 C51 C56 C55 179.40(19) . . . . ?
C52 C51 C56 N13 177.3(2) . . . . ?
C58' C51 C56 N13 -8.6(8) . . . . ?
Cl2 C51 C56 N13 -0.1(3) . . . . ?
N13 C59 C60 C61 -179.7(3) . . . . ?
C64 C59 C60 C61 0.2(4) . . . . ?
C59 C60 C61 C62 0.4(5) . . . . ?
C59 C60 C61 C71 -178.2(3) . . . . ?
C60 C61 C62 C63 -0.2(5) . . . . ?
C71 C61 C62 C63 178.4(3) . . . . ?
C61 C62 C63 C64 -0.6(4) . . . . ?
C62 C63 C64 C59 1.1(4) . . . . ?
C62 C63 C64 C65 180.0(3) . . . . ?
C60 C59 C64 C63 -0.9(4) . . . . ?
N13 C59 C64 C63 179.0(2) . . . . ?
C60 C59 C64 C65 179.9(2) . . . . ?
N13 C59 C64 C65 -0.2(3) . . . . ?
C63 C64 C65 C66 -1.1(5) . . . . ?
C59 C64 C65 C66 178.0(3) . . . . ?
C63 C64 C65 C70 -179.3(3) . . . . ?
C59 C64 C65 C70 -0.3(3) . . . . ?
C70 C65 C66 C67 -0.4(4) . . . . ?
C64 C65 C66 C67 -178.5(3) . . . . ?
C65 C66 C67 C68 -0.4(4) . . . . ?
C66 C67 C68 C69 0.7(4) . . . . ?
C66 C67 C68 C72 -179.3(2) . . . . ?
C67 C68 C69 C70 -0.2(4) . . . . ?
C72 C68 C69 C70 179.8(2) . . . . ?
C68 C69 C70 N13 177.9(2) . . . . ?
C68 C69 C70 C65 -0.7(3) . . . . ?
C66 C65 C70 C69 1.0(4) . . . . ?
C64 C65 C70 C69 179.5(2) . . . . ?
C66 C65 C70 N13 -177.9(2) . . . . ?
C64 C65 C70 N13 0.6(3) . . . . ?
C60 C61 C71 F21 -134.7(4) . . . . ?
C62 C61 C71 F21 46.7(6) . . . . ?
C60 C61 C71 F23 -10.3(6) . . . . ?
C62 C61 C71 F23 171.1(4) . . . . ?
C60 C61 C71 F22 107.6(4) . . . . ?
C62 C61 C71 F22 -71.0(4) . . . . ?
C69 C68 C72 F25 123.7(3) . . . . ?
C67 C68 C72 F25 -56.4(3) . . . . ?
C69 C68 C72 F26 3.8(4) . . . . ?
C67 C68 C72 F26 -176.3(2) . . . . ?
C69 C68 C72 F24 -117.0(3) . . . . ?
C67 C68 C72 F24 63.0(3) . . . . ?
C78 C73 C74 C75 -0.8(4) . . . . ?
N14 C73 C74 C75 -179.3(2) . . . . ?
C73 C74 C75 C76 0.3(4) . . . . ?
C73 C74 C75 C85 177.4(2) . . . . ?
C74 C75 C76 C77 0.5(4) . . . . ?
C85 C75 C76 C77 -176.6(3) . . . . ?
C75 C76 C77 C78 -0.7(4) . . . . ?
C76 C77 C78 C73 0.2(4) . . . . ?
C76 C77 C78 C79 -179.9(3) . . . . ?
C74 C73 C78 C77 0.6(4) . . . . ?
N14 C73 C78 C77 179.3(2) . . . . ?
C74 C73 C78 C79 -179.3(2) . . . . ?
N14 C73 C78 C79 -0.6(3) . . . . ?
C77 C78 C79 C80 1.3(5) . . . . ?
C73 C78 C79 C80 -178.8(3) . . . . ?
C77 C78 C79 C84 -179.5(3) . . . . ?
C73 C78 C79 C84 0.4(3) . . . . ?
C84 C79 C80 C81 0.1(4) . . . . ?
C78 C79 C80 C81 179.2(3) . . . . ?
C79 C80 C81 C82 -0.3(4) . . . . ?
C80 C81 C82 C83 -0.6(4) . . . . ?
C80 C81 C82 C86 178.9(2) . . . . ?
C81 C82 C83 C84 1.6(4) . . . . ?
C86 C82 C83 C84 -177.8(2) . . . . ?
C82 C83 C84 C79 -1.9(4) . . . . ?
C82 C83 C84 N14 -179.8(2) . . . . ?
C80 C79 C84 C83 1.1(4) . . . . ?
C78 C79 C84 C83 -178.3(2) . . . . ?
C80 C79 C84 N14 179.4(2) . . . . ?
C78 C79 C84 N14 0.0(3) . . . . ?
C74 C75 C85 F27' 129.7(13) . . . . ?
C76 C75 C85 F27' -53.2(13) . . . . ?
C74 C75 C85 F28' 44.8(6) . . . . ?
C76 C75 C85 F28' -138.1(6) . . . . ?
C74 C75 C85 F29 -94.5(3) . . . . ?
C76 C75 C85 F29 82.6(3) . . . . ?
C74 C75 C85 F27 150.7(5) . . . . ?
C76 C75 C85 F27 -32.2(6) . . . . ?
C74 C75 C85 F28 18.3(4) . . . . ?
C76 C75 C85 F28 -164.6(3) . . . . ?
C83 C82 C86 F31' -12.2(8) . . . . ?
C81 C82 C86 F31' 168.3(7) . . . . ?
C83 C82 C86 F30 -117.8(3) . . . . ?
C81 C82 C86 F30 62.7(3) . . . . ?
C83 C82 C86 F32 122.8(3) . . . . ?
C81 C82 C86 F32 -56.7(3) . . . . ?
C83 C82 C86 F31 8.8(4) . . . . ?
C81 C82 C86 F31 -170.7(3) . . . . ?
N15 C87 C88 C89 -177.8(2) . . . . ?
C92 C87 C88 C89 1.1(4) . . . . ?
C87 C88 C89 C90 2.1(4) . . . . ?
C87 C88 C89 C99 179.3(2) . . . . ?
C88 C89 C90 C91 -3.1(4) . . . . ?
C99 C89 C90 C91 179.6(2) . . . . ?
C89 C90 C91 C92 0.9(4) . . . . ?
C90 C91 C92 C87 2.2(4) . . . . ?
C90 C91 C92 C93 178.6(3) . . . . ?
C88 C87 C92 C91 -3.3(4) . . . . ?
N15 C87 C92 C91 175.8(2) . . . . ?
C88 C87 C92 C93 179.4(2) . . . . ?
N15 C87 C92 C93 -1.5(3) . . . . ?
C91 C92 C93 C94 5.7(5) . . . . ?
C87 C92 C93 C94 -177.6(3) . . . . ?
C91 C92 C93 C98 -175.0(3) . . . . ?
C87 C92 C93 C98 1.7(3) . . . . ?
C98 C93 C94 C95 1.2(4) . . . . ?
C92 C93 C94 C95 -179.6(3) . . . . ?
C93 C94 C95 C96 0.5(4) . . . . ?
C94 C95 C96 C97 -1.9(4) . . . . ?
C94 C95 C96 C100 179.1(2) . . . . ?
C95 C96 C97 C98 1.4(4) . . . . ?
C100 C96 C97 C98 -179.6(2) . . . . ?
C96 C97 C98 N15 -179.4(2) . . . . ?
C96 C97 C98 C93 0.4(4) . . . . ?
C94 C93 C98 C97 -1.7(4) . . . . ?
C92 C93 C98 C97 178.9(2) . . . . ?
C94 C93 C98 N15 178.1(2) . . . . ?
C92 C93 C98 N15 -1.3(3) . . . . ?
C88 C89 C99 F33 28.6(4) . . . . ?
C90 C89 C99 F33 -154.1(2) . . . . ?
C88 C89 C99 F35 154.0(3) . . . . ?
C90 C89 C99 F35 -28.7(4) . . . . ?
C88 C89 C99 F34 -90.8(3) . . . . ?
C90 C89 C99 F34 86.5(3) . . . . ?
C88 C89 C99 F35' 134.8(8) . . . . ?
C90 C89 C99 F35' -47.9(8) . . . . ?
C97 C96 C100 F37 -80.1(3) . . . . ?
C95 C96 C100 F37 99.0(3) . . . . ?
C97 C96 C100 F38 157.8(2) . . . . ?
C95 C96 C100 F38 -23.1(4) . . . . ?
C97 C96 C100 F36 40.0(3) . . . . ?
C95 C96 C100 F36 -141.0(3) . . . . ?
C103 O2 C102 O1 -1.2(4) . . . . ?
C103 O2 C102 C101 179.3(3) . . . . ?
C102 O2 C103 C104 170.7(2) . . . . ?
C107 O4 C106 O3 3.0(4) . . . . ?
C107 O4 C106 C105 -176.8(3) . . . . ?
C106 O4 C107 C108 -159.1(3) . . . . ?
C111 O6 C110 O5 -0.2(4) . . . . ?
C111 O6 C110 C109 -180.0(3) . . . . ?
C110 O6 C111 C112 173.7(3) . . . . ?
C115 O8 C114 O7 1.8(5) . . . . ?
C115 O8 C114 C113 -178.5(3) . . . . ?
C114 O8 C115 C116 -171.2(4) . . . . ?
F29 C85 F27' F28' 119.1(9) . . . . ?
C75 C85 F27' F28' -107.2(8) . . . . ?
F29 C85 F28' F27' -113.9(13) . . . . ?
C75 C85 F28' F27' 111.1(13) . . . . ?
C69 C70 N13 C59 -179.5(2) . . . . ?
C65 C70 N13 C59 -0.8(3) . . . . ?
C69 C70 N13 C56 11.0(4) . . . . ?
C65 C70 N13 C56 -170.2(2) . . . . ?
C60 C59 N13 C70 -179.5(2) . . . . ?
C64 C59 N13 C70 0.6(3) . . . . ?
C60 C59 N13 C56 -10.2(4) . . . . ?
C64 C59 N13 C56 169.9(2) . . . . ?
C55 C56 N13 C70 79.1(3) . . . . ?
C51 C56 N13 C70 -101.4(3) . . . . ?
C55 C56 N13 C59 -88.5(3) . . . . ?
C51 C56 N13 C59 91.0(3) . . . . ?
C74 C73 N14 C54 -6.1(4) . . . . ?
C78 C73 N14 C54 175.3(2) . . . . ?
C74 C73 N14 C84 179.2(2) . . . . ?
C78 C73 N14 C84 0.6(3) . . . . ?
C55 C54 N14 C73 -56.6(3) . . . . ?
C53 C54 N14 C73 123.4(3) . . . . ?
C55 C54 N14 C84 117.1(3) . . . . ?
C53 C54 N14 C84 -62.9(3) . . . . ?
C83 C84 N14 C73 177.7(2) . . . . ?
C79 C84 N14 C73 -0.4(3) . . . . ?
C83 C84 N14 C54 3.1(4) . . . . ?
C79 C84 N14 C54 -175.0(2) . . . . ?
C88 C87 N15 C98 179.8(2) . . . . ?
C92 C87 N15 C98 0.7(3) . . . . ?
C88 C87 N15 C52 -6.5(4) . . . . ?
C92 C87 N15 C52 174.4(2) . . . . ?
C97 C98 N15 C87 -179.8(2) . . . . ?
C93 C98 N15 C87 0.4(3) . . . . ?
C97 C98 N15 C52 6.4(4) . . . . ?
C93 C98 N15 C52 -173.3(2) . . . . ?
C53 C52 N15 C87 107.6(3) . . . . ?
C51 C52 N15 C87 -74.2(3) . . . . ?
C53 C52 N15 C98 -79.6(3) . . . . ?
C51 C52 N15 C98 98.5(3) . . . . ?
